data_4336439
loop_
_publ_author_name
'Tamaki Terada'
'Kiyohisa Hirabayashi'
'Dong Liu'
'Tomohiko Nakamura'
'Takuya Wakimoto'
'Tsuyoshi Matsumoto'
'Kazuyuki Tatsumi'

_publ_section_title
;
 [3:1] Site-Differentiated [4Fe-4S] Clusters Having One Carboxylate and
 Three Thiolates
;
_journal_name_full 'Inorganic Chemistry'
_journal_page_first 11997
_journal_page_last 12004
_journal_paper_doi 10.1021/ic4017596
_journal_volume 52
_journal_year 2013
_chemical_formula_moiety 'C90.50 H86.50 Fe4 N O5 P2 S7'
_chemical_formula_sum 'C90.5 H86.5 Fe4 N O5 P2 S7'
_chemical_formula_weight 1777.94
_space_group_IT_number 14
_symmetry_cell_setting monoclinic
_symmetry_Int_Tables_number 14
_symmetry_space_group_name_Hall '-P 2ybc'
_symmetry_space_group_name_H-M 'P 1 21/c 1'
_atom_sites_solution_hydrogens geom
_atom_sites_solution_primary direct
_atom_sites_solution_secondary difmap
_cell_angle_alpha 90.0000
_cell_angle_beta 90.578(3)
_cell_angle_gamma 90.0000
_cell_formula_units_Z 4
_cell_length_a 21.208(3)
_cell_length_b 14.108(2)
_cell_length_c 28.139(4)
_cell_measurement_reflns_used 8720
_cell_measurement_temperature 173
_cell_measurement_theta_max 27.50
_cell_measurement_theta_min 3.00
_cell_volume 8419(2)
_computing_cell_refinement 'CrystalClear 2.0 r4'
_computing_data_collection 'CrystalClear 2.0 r4 (Rigaku, 2009)'
_computing_data_reduction 'CrystalClear 2.0 r4'
_computing_molecular_graphics 'CrystalStructure 4.0'
_computing_publication_material 'CrystalStructure 4.0 (Rigaku, 2010)'
_computing_structure_refinement 'SHELXL97 (Sheldrick, 2008)'
_computing_structure_solution 'SIR92 (Altomare, et al., 1994)'
_diffrn_ambient_temperature 173
_diffrn_detector_area_resol_mean 7.314
_diffrn_measured_fraction_theta_full 0.997
_diffrn_measured_fraction_theta_max 0.997
_diffrn_measurement_device_type 'Rigaku Saturn70'
_diffrn_measurement_method \w
_diffrn_radiation_type 'Mo K\a'
_diffrn_radiation_wavelength 0.71070
_diffrn_reflns_av_R_equivalents 0.0438
_diffrn_reflns_limit_h_max 27
_diffrn_reflns_limit_h_min -27
_diffrn_reflns_limit_k_max 17
_diffrn_reflns_limit_k_min -18
_diffrn_reflns_limit_l_max 36
_diffrn_reflns_limit_l_min -36
_diffrn_reflns_number 101389
_diffrn_reflns_theta_full 27.49
_diffrn_reflns_theta_max 27.48
_diffrn_standards_number 0
_exptl_absorpt_coefficient_mu 0.939
_exptl_absorpt_correction_T_max 0.981
_exptl_absorpt_correction_T_min 0.842
_exptl_absorpt_correction_type multi-scan
_exptl_absorpt_process_details 'REQAB (Rigaku, 1998)'
_exptl_crystal_colour black
_exptl_crystal_density_diffrn 1.403
_exptl_crystal_description plate
_exptl_crystal_F_000 3690.00
_exptl_crystal_size_max 0.200
_exptl_crystal_size_mid 0.100
_exptl_crystal_size_min 0.020
_refine_diff_density_max 0.780
_refine_diff_density_min -0.660
_refine_ls_extinction_method none
_refine_ls_goodness_of_fit_ref 1.186
_refine_ls_hydrogen_treatment constr
_refine_ls_number_parameters 1007
_refine_ls_number_reflns 19266
_refine_ls_number_restraints 0
_refine_ls_R_factor_gt 0.0553
_refine_ls_shift/su_max 0.002
_refine_ls_structure_factor_coef Fsqd
_refine_ls_weighting_details 'w = 1/[\s^2^(Fo^2^)+(0.0690P)^2^+7.2956P] where P=(Fo^2^+2Fc^2^)/3'
_refine_ls_weighting_scheme calc
_refine_ls_wR_factor_ref 0.1647
_reflns_number_gt 14793
_reflns_number_total 19266
_reflns_threshold_expression F^2^>2.0\s(F^2^)
_cod_data_source_file ic4017596_si_002_2.cif
_cod_data_source_block '[PPh4]2[Fe4S4(OCOCCH)(TempS3)]_cluster4'
_cod_original_formula_sum 'C90.50 H86.50 Fe4 N O5 P2 S7'
_cod_database_code 4336439

loop_
_symmetry_equiv_pos_site_id
_symmetry_equiv_pos_as_xyz
1 +X,+Y,+Z
2 -X,1/2+Y,1/2-Z
3 -X,-Y,-Z
4 +X,1/2-Y,1/2+Z

loop_
_atom_site_label
_atom_site_type_symbol
_atom_site_fract_x
_atom_site_fract_y
_atom_site_fract_z
_atom_site_U_iso_or_equiv
_atom_site_adp_type
_atom_site_occupancy
_atom_site_symmetry_multiplicity
_atom_site_calc_flag
_atom_site_refinement_flags
Fe1 Fe 0.24087(2) 0.38747(3) 0.769834(16) 0.03905(12) Uani 1.0 4 d .
Fe2 Fe 0.19394(2) 0.23522(3) 0.721449(16) 0.03708(12) Uani 1.0 4 d .
Fe3 Fe 0.32144(2) 0.24939(3) 0.736643(16) 0.03628(12) Uani 1.0 4 d .
Fe4 Fe 0.26093(2) 0.37162(3) 0.674568(15) 0.03469(11) Uani 1.0 4 d .
S1 S 0.24528(4) 0.23744(6) 0.79468(3) 0.04181(19) Uani 1.0 4 d .
S2 S 0.33582(4) 0.40754(6) 0.73213(3) 0.03968(18) Uani 1.0 4 d .
S3 S 0.16471(4) 0.38569(6) 0.71077(3) 0.03969(18) Uani 1.0 4 d .
S4 S 0.27126(4) 0.21463(6) 0.66548(3) 0.03621(17) Uani 1.0 4 d .
S5 S 0.11729(5) 0.12640(7) 0.72938(4) 0.0524(3) Uani 1.0 4 d .
S6 S 0.40298(5) 0.15606(7) 0.75992(3) 0.0492(3) Uani 1.0 4 d .
S7 S 0.26267(5) 0.48168(6) 0.61532(3) 0.0450(2) Uani 1.0 4 d .
P1 P 0.62462(4) 0.27833(6) 0.67522(3) 0.03653(18) Uani 1.0 4 d .
P2 P 0.05358(4) 0.60514(6) 0.58585(3) 0.03719(18) Uani 1.0 4 d .
O1 O 0.04566(12) -0.0650(2) 0.54926(10) 0.0587(7) Uani 1.0 4 d .
O2 O 0.51756(12) -0.11482(18) 0.62431(9) 0.0480(6) Uani 1.0 4 d .
O3 O 0.32825(13) 0.34182(18) 0.42323(8) 0.0495(6) Uani 1.0 4 d .
O4 O 0.22377(13) 0.49953(19) 0.80865(10) 0.0563(7) Uani 1.0 4 d .
O5 O 0.13419(15) 0.4456(3) 0.83960(11) 0.0688(8) Uani 1.0 4 d .
N1 N -0.0622(3) 0.3799(4) 0.70604(19) 0.0975(16) Uani 1.0 4 d .
C1 C 0.09668(16) 0.0801(3) 0.67261(13) 0.0444(8) Uani 1.0 4 d .
C2 C 0.03350(18) 0.0670(3) 0.66206(16) 0.0557(10) Uani 1.0 4 d .
C3 C 0.01478(18) 0.0205(3) 0.62101(16) 0.0574(10) Uani 1.0 4 d .
C4 C 0.05933(16) -0.0129(3) 0.58961(14) 0.0476(9) Uani 1.0 4 d .
C5 C 0.12398(15) 0.0037(3) 0.59829(12) 0.0396(7) Uani 1.0 4 d .
C6 C 0.14066(15) 0.0496(3) 0.63944(12) 0.0399(7) Uani 1.0 4 d .
C7 C 0.43552(15) 0.0791(3) 0.71697(11) 0.0372(7) Uani 1.0 4 d .
C8 C 0.49339(16) 0.0381(3) 0.72899(12) 0.0434(8) Uani 1.0 4 d .
C9 C 0.52163(17) -0.0261(3) 0.69887(13) 0.0467(8) Uani 1.0 4 d .
C10 C 0.49305(15) -0.0509(3) 0.65611(11) 0.0382(7) Uani 1.0 4 d .
C11 C 0.43554(14) -0.0094(3) 0.64290(11) 0.0358(7) Uani 1.0 4 d .
C12 C 0.40744(14) 0.0546(3) 0.67372(11) 0.0360(7) Uani 1.0 4 d .
C13 C 0.28388(15) 0.4365(3) 0.55916(11) 0.0362(7) Uani 1.0 4 d .
C14 C 0.29415(17) 0.5022(3) 0.52363(12) 0.0441(8) Uani 1.0 4 d .
C15 C 0.30862(19) 0.4738(3) 0.47740(13) 0.0497(9) Uani 1.0 4 d .
C16 C 0.31370(16) 0.3782(3) 0.46722(11) 0.0416(8) Uani 1.0 4 d .
C17 C 0.30403(15) 0.3098(3) 0.50262(11) 0.0356(7) Uani 1.0 4 d .
C18 C 0.28885(15) 0.3401(3) 0.54814(11) 0.0373(7) Uani 1.0 4 d .
C19 C -0.0193(2) -0.0842(4) 0.53944(19) 0.0708(14) Uani 1.0 4 d .
C20 C 0.57509(18) -0.1609(3) 0.63803(15) 0.0553(10) Uani 1.0 4 d .
C21 C 0.3437(3) 0.4069(3) 0.38685(13) 0.0655(12) Uani 1.0 4 d .
C22 C 0.17119(16) -0.0379(3) 0.56396(13) 0.0454(8) Uani 1.0 4 d .
C23 C 0.40701(16) -0.0376(3) 0.59575(12) 0.0442(8) Uani 1.0 4 d .
C24 C 0.31140(18) 0.2077(3) 0.48812(12) 0.0448(8) Uani 1.0 4 d .
C25 C 0.23558(15) 0.0103(3) 0.56107(11) 0.0356(7) Uani 1.0 4 d .
C26 C 0.28843(15) -0.0275(3) 0.58500(11) 0.0361(7) Uani 1.0 4 d .
C27 C 0.34839(15) 0.0129(3) 0.57746(11) 0.0372(7) Uani 1.0 4 d .
C28 C 0.35471(15) 0.0940(3) 0.54972(11) 0.0377(7) Uani 1.0 4 d .
C29 C 0.30197(16) 0.1302(3) 0.52511(11) 0.0374(7) Uani 1.0 4 d .
C30 C 0.24270(15) 0.0891(3) 0.53083(11) 0.0359(7) Uani 1.0 4 d .
C31 C 0.28105(18) -0.1128(3) 0.61726(13) 0.0461(8) Uani 1.0 4 d .
C32 C 0.2836(3) -0.2077(3) 0.59064(16) 0.0586(11) Uani 1.0 4 d .
C33 C 0.41857(18) 0.1412(3) 0.54373(14) 0.0516(9) Uani 1.0 4 d .
C34 C 0.4555(3) 0.1061(4) 0.50048(17) 0.0707(13) Uani 1.0 4 d .
C35 C 0.18719(18) 0.1248(3) 0.50167(12) 0.0469(9) Uani 1.0 4 d .
C36 C 0.18198(19) 0.0752(4) 0.45347(13) 0.0573(10) Uani 1.0 4 d .
C37 C 0.69006(16) 0.3591(3) 0.67734(12) 0.0403(7) Uani 1.0 4 d .
C38 C 0.69485(19) 0.4203(3) 0.71565(14) 0.0490(9) Uani 1.0 4 d .
C39 C 0.7470(2) 0.4788(3) 0.72000(16) 0.0589(11) Uani 1.0 4 d .
C40 C 0.7935(2) 0.4758(3) 0.68707(18) 0.0649(12) Uani 1.0 4 d .
C41 C 0.7891(2) 0.4162(3) 0.64903(19) 0.0664(12) Uani 1.0 4 d .
C42 C 0.73714(18) 0.3570(3) 0.64360(15) 0.0526(9) Uani 1.0 4 d .
C43 C 0.62183(16) 0.2277(3) 0.73327(12) 0.0388(7) Uani 1.0 4 d .
C44 C 0.67519(18) 0.1809(3) 0.75099(13) 0.0487(9) Uani 1.0 4 d .
C45 C 0.6755(2) 0.1493(3) 0.79731(14) 0.0546(10) Uani 1.0 4 d .
C46 C 0.6252(2) 0.1654(3) 0.82644(13) 0.0530(10) Uani 1.0 4 d .
C47 C 0.5736(2) 0.2146(3) 0.80952(14) 0.0570(10) Uani 1.0 4 d .
C48 C 0.57089(18) 0.2450(3) 0.76266(12) 0.0477(9) Uani 1.0 4 d .
C49 C 0.55168(16) 0.3366(3) 0.66140(11) 0.0403(7) Uani 1.0 4 d .
C50 C 0.54699(18) 0.4343(3) 0.66186(13) 0.0469(8) Uani 1.0 4 d .
C51 C 0.4898(2) 0.4764(3) 0.64840(15) 0.0581(10) Uani 1.0 4 d .
C52 C 0.43902(19) 0.4214(4) 0.63595(14) 0.0586(11) Uani 1.0 4 d .
C53 C 0.44309(18) 0.3249(4) 0.63721(14) 0.0579(10) Uani 1.0 4 d .
C54 C 0.49953(17) 0.2805(3) 0.64963(14) 0.0504(9) Uani 1.0 4 d .
C55 C 0.63792(16) 0.1947(3) 0.62833(12) 0.0428(8) Uani 1.0 4 d .
C56 C 0.6610(2) 0.1049(3) 0.63624(15) 0.0542(10) Uani 1.0 4 d .
C57 C 0.6753(3) 0.0473(4) 0.59747(18) 0.0699(13) Uani 1.0 4 d .
C58 C 0.6659(3) 0.0783(4) 0.55192(17) 0.0700(13) Uani 1.0 4 d .
C59 C 0.6419(3) 0.1674(4) 0.54394(15) 0.0706(13) Uani 1.0 4 d .
C60 C 0.6276(2) 0.2264(4) 0.58212(14) 0.0598(11) Uani 1.0 4 d .
C61 C 0.08640(16) 0.6565(3) 0.53313(12) 0.0414(8) Uani 1.0 4 d .
C62 C 0.0483(2) 0.6948(3) 0.49753(14) 0.0539(9) Uani 1.0 4 d .
C63 C 0.0771(3) 0.7400(4) 0.45902(16) 0.0681(12) Uani 1.0 4 d .
C64 C 0.1415(3) 0.7442(4) 0.45631(15) 0.0665(12) Uani 1.0 4 d .
C65 C 0.1788(2) 0.7053(4) 0.49096(15) 0.0654(12) Uani 1.0 4 d .
C66 C 0.15165(19) 0.6623(3) 0.52988(14) 0.0537(9) Uani 1.0 4 d .
C67 C -0.02986(16) 0.6283(3) 0.58908(12) 0.0408(7) Uani 1.0 4 d .
C68 C -0.07180(19) 0.5757(3) 0.56178(14) 0.0553(10) Uani 1.0 4 d .
C69 C -0.13634(19) 0.5939(4) 0.56390(16) 0.0620(11) Uani 1.0 4 d .
C70 C -0.15828(18) 0.6633(3) 0.59377(14) 0.0542(10) Uani 1.0 4 d .
C71 C -0.11737(19) 0.7142(4) 0.62143(16) 0.0597(11) Uani 1.0 4 d .
C72 C -0.05238(18) 0.6967(3) 0.61960(14) 0.0534(9) Uani 1.0 4 d .
C73 C 0.06517(16) 0.4794(3) 0.58685(12) 0.0406(7) Uani 1.0 4 d .
C74 C 0.11335(18) 0.4386(3) 0.56081(15) 0.0519(9) Uani 1.0 4 d .
C75 C 0.1239(2) 0.3409(3) 0.56488(18) 0.0646(12) Uani 1.0 4 d .
C76 C 0.0880(2) 0.2868(3) 0.59466(15) 0.0577(11) Uani 1.0 4 d .
C77 C 0.0417(2) 0.3282(3) 0.62147(15) 0.0582(10) Uani 1.0 4 d .
C78 C 0.0296(2) 0.4246(3) 0.61763(14) 0.0528(9) Uani 1.0 4 d .
C79 C 0.09372(15) 0.6598(3) 0.63495(11) 0.0378(7) Uani 1.0 4 d .
C80 C 0.10093(17) 0.7581(3) 0.63592(12) 0.0441(8) Uani 1.0 4 d .
C81 C 0.13018(18) 0.8007(3) 0.67468(13) 0.0492(9) Uani 1.0 4 d .
C82 C 0.1531(2) 0.7467(3) 0.71163(14) 0.0518(9) Uani 1.0 4 d .
C83 C 0.1466(3) 0.6494(3) 0.71017(14) 0.0595(11) Uani 1.0 4 d .
C84 C 0.1168(2) 0.6064(3) 0.67220(13) 0.0520(9) Uani 1.0 4 d .
C85 C 0.16999(19) 0.5096(3) 0.82830(12) 0.0490(9) Uani 1.0 4 d .
C86 C 0.1517(2) 0.6079(4) 0.83587(14) 0.0575(10) Uani 1.0 4 d .
C87 C 0.1334(3) 0.6870(4) 0.83681(17) 0.0729(13) Uani 1.0 4 d .
C88 C -0.0266(3) 0.3699(4) 0.7355(2) 0.0736(13) Uani 1.0 4 d .
C89 C 0.0189(3) 0.3535(6) 0.7732(2) 0.099(2) Uani 1.0 4 d .
C90 C 0.4620(9) 0.6621(12) 0.5444(7) 0.134(7) Uani 0.5000 4 d .
C91 C 0.4973(7) 0.6286(9) 0.5152(5) 0.099(4) Uani 0.5000 4 d .
C92 C 0.4999(8) 0.5288(10) 0.5134(5) 0.102(4) Uani 0.5000 4 d .
H2 H 0.0025 0.0902 0.6833 0.0668 Uiso 1.0 4 calc R
H3 H -0.0288 0.0115 0.6144 0.0688 Uiso 1.0 4 calc R
H6 H 0.1841 0.0612 0.6456 0.0478 Uiso 1.0 4 calc R
H8 H 0.5135 0.0544 0.7582 0.0521 Uiso 1.0 4 calc R
H9 H 0.5610 -0.0536 0.7075 0.0560 Uiso 1.0 4 calc R
H12 H 0.3681 0.0823 0.6651 0.0431 Uiso 1.0 4 calc R
H14 H 0.2913 0.5679 0.5308 0.0529 Uiso 1.0 4 calc R
H15 H 0.3149 0.5197 0.4532 0.0596 Uiso 1.0 4 calc R
H18 H 0.2817 0.2944 0.5723 0.0447 Uiso 1.0 4 calc R
H19A H -0.0426 -0.0243 0.5374 0.0850 Uiso 1.0 4 calc R
H19B H -0.0367 -0.1231 0.5650 0.0850 Uiso 1.0 4 calc R
H19C H -0.0232 -0.1182 0.5092 0.0850 Uiso 1.0 4 calc R
H20A H 0.6085 -0.1134 0.6418 0.0664 Uiso 1.0 4 calc R
H20B H 0.5870 -0.2065 0.6134 0.0664 Uiso 1.0 4 calc R
H20C H 0.5691 -0.1942 0.6682 0.0664 Uiso 1.0 4 calc R
H21A H 0.3773 0.4492 0.3981 0.0786 Uiso 1.0 4 calc R
H21B H 0.3063 0.4445 0.3785 0.0786 Uiso 1.0 4 calc R
H21C H 0.3580 0.3722 0.3588 0.0786 Uiso 1.0 4 calc R
H22A H 0.1519 -0.0372 0.5318 0.0545 Uiso 1.0 4 calc R
H22B H 0.1781 -0.1051 0.5727 0.0545 Uiso 1.0 4 calc R
H23A H 0.3970 -0.1060 0.5974 0.0530 Uiso 1.0 4 calc R
H23B H 0.4401 -0.0300 0.5715 0.0530 Uiso 1.0 4 calc R
H24A H 0.3543 0.2001 0.4752 0.0537 Uiso 1.0 4 calc R
H24B H 0.2813 0.1955 0.4617 0.0537 Uiso 1.0 4 calc R
H31A H 0.2402 -0.1080 0.6338 0.0553 Uiso 1.0 4 calc R
H31B H 0.3150 -0.1116 0.6417 0.0553 Uiso 1.0 4 calc R
H32A H 0.2696 -0.2587 0.6117 0.0703 Uiso 1.0 4 calc R
H32B H 0.3270 -0.2201 0.5807 0.0703 Uiso 1.0 4 calc R
H32C H 0.2560 -0.2048 0.5626 0.0703 Uiso 1.0 4 calc R
H33A H 0.4443 0.1299 0.5727 0.0619 Uiso 1.0 4 calc R
H33B H 0.4122 0.2105 0.5407 0.0619 Uiso 1.0 4 calc R
H34A H 0.4344 0.1276 0.4713 0.0848 Uiso 1.0 4 calc R
H34B H 0.4572 0.0367 0.5008 0.0848 Uiso 1.0 4 calc R
H34C H 0.4984 0.1317 0.5017 0.0848 Uiso 1.0 4 calc R
H35A H 0.1918 0.1939 0.4966 0.0562 Uiso 1.0 4 calc R
H35B H 0.1479 0.1142 0.5196 0.0562 Uiso 1.0 4 calc R
H36A H 0.1452 0.0997 0.4360 0.0688 Uiso 1.0 4 calc R
H36B H 0.1772 0.0068 0.4583 0.0688 Uiso 1.0 4 calc R
H36C H 0.2202 0.0874 0.4352 0.0688 Uiso 1.0 4 calc R
H38 H 0.6626 0.4222 0.7388 0.0589 Uiso 1.0 4 calc R
H39 H 0.7503 0.5213 0.7461 0.0707 Uiso 1.0 4 calc R
H40 H 0.8294 0.5155 0.6906 0.0779 Uiso 1.0 4 calc R
H41 H 0.8217 0.4151 0.6261 0.0796 Uiso 1.0 4 calc R
H42 H 0.7339 0.3156 0.6171 0.0631 Uiso 1.0 4 calc R
H44 H 0.7107 0.1710 0.7313 0.0584 Uiso 1.0 4 calc R
H45 H 0.7112 0.1158 0.8093 0.0656 Uiso 1.0 4 calc R
H46 H 0.6260 0.1426 0.8582 0.0636 Uiso 1.0 4 calc R
H47 H 0.5395 0.2279 0.8301 0.0684 Uiso 1.0 4 calc R
H48 H 0.5347 0.2772 0.7508 0.0573 Uiso 1.0 4 calc R
H50 H 0.5820 0.4723 0.6712 0.0562 Uiso 1.0 4 calc R
H51 H 0.4861 0.5435 0.6479 0.0697 Uiso 1.0 4 calc R
H52 H 0.4006 0.4508 0.6263 0.0703 Uiso 1.0 4 calc R
H53 H 0.4071 0.2877 0.6296 0.0694 Uiso 1.0 4 calc R
H54 H 0.5025 0.2133 0.6501 0.0605 Uiso 1.0 4 calc R
H56 H 0.6671 0.0823 0.6678 0.0650 Uiso 1.0 4 calc R
H57 H 0.6919 -0.0144 0.6028 0.0839 Uiso 1.0 4 calc R
H58 H 0.6760 0.0384 0.5259 0.0840 Uiso 1.0 4 calc R
H59 H 0.6351 0.1889 0.5123 0.0847 Uiso 1.0 4 calc R
H60 H 0.6109 0.2880 0.5766 0.0718 Uiso 1.0 4 calc R
H62 H 0.0037 0.6905 0.4993 0.0647 Uiso 1.0 4 calc R
H63 H 0.0518 0.7679 0.4347 0.0817 Uiso 1.0 4 calc R
H64 H 0.1604 0.7746 0.4299 0.0797 Uiso 1.0 4 calc R
H65 H 0.2234 0.7078 0.4883 0.0785 Uiso 1.0 4 calc R
H66 H 0.1776 0.6368 0.5544 0.0645 Uiso 1.0 4 calc R
H68 H -0.0566 0.5270 0.5416 0.0663 Uiso 1.0 4 calc R
H69 H -0.1650 0.5585 0.5448 0.0744 Uiso 1.0 4 calc R
H70 H -0.2022 0.6759 0.5951 0.0650 Uiso 1.0 4 calc R
H71 H -0.1330 0.7617 0.6421 0.0716 Uiso 1.0 4 calc R
H72 H -0.0241 0.7317 0.6392 0.0640 Uiso 1.0 4 calc R
H74 H 0.1387 0.4763 0.5406 0.0623 Uiso 1.0 4 calc R
H75 H 0.1563 0.3120 0.5468 0.0775 Uiso 1.0 4 calc R
H76 H 0.0951 0.2205 0.5968 0.0692 Uiso 1.0 4 calc R
H77 H 0.0178 0.2906 0.6427 0.0698 Uiso 1.0 4 calc R
H78 H -0.0027 0.4529 0.6359 0.0633 Uiso 1.0 4 calc R
H80 H 0.0859 0.7956 0.6102 0.0529 Uiso 1.0 4 calc R
H81 H 0.1344 0.8677 0.6757 0.0591 Uiso 1.0 4 calc R
H82 H 0.1733 0.7762 0.7380 0.0621 Uiso 1.0 4 calc R
H83 H 0.1628 0.6119 0.7355 0.0714 Uiso 1.0 4 calc R
H84 H 0.1121 0.5394 0.6717 0.0624 Uiso 1.0 4 calc R
H87 H 0.1187 0.7506 0.8376 0.0875 Uiso 1.0 4 calc R
H89A H 0.0384 0.2910 0.7690 0.1187 Uiso 1.0 4 calc R
H89B H -0.0023 0.3557 0.8039 0.1187 Uiso 1.0 4 calc R
H89C H 0.0516 0.4025 0.7722 0.1187 Uiso 1.0 4 calc R

loop_
_atom_site_aniso_label
_atom_site_aniso_U_11
_atom_site_aniso_U_22
_atom_site_aniso_U_33
_atom_site_aniso_U_12
_atom_site_aniso_U_13
_atom_site_aniso_U_23
Fe1 0.0473(3) 0.0381(3) 0.0318(3) 0.0012(2) 0.00333(19) -0.00279(18)
Fe2 0.0395(3) 0.0346(3) 0.0372(3) 0.00184(18) 0.00356(19) 0.00196(18)
Fe3 0.0394(3) 0.0386(3) 0.0308(3) 0.00282(19) 0.00079(18) 0.00171(18)
Fe4 0.0416(3) 0.0339(3) 0.0286(2) 0.00052(18) 0.00051(17) 0.00029(17)
S1 0.0487(5) 0.0441(5) 0.0327(4) 0.0046(4) 0.0060(4) 0.0059(4)
S2 0.0432(5) 0.0413(5) 0.0345(4) -0.0052(4) -0.0022(3) -0.0004(4)
S3 0.0427(5) 0.0374(5) 0.0390(4) 0.0063(4) 0.0020(4) 0.0015(4)
S4 0.0417(4) 0.0345(4) 0.0325(4) 0.0019(3) 0.0015(3) -0.0029(3)
S5 0.0527(6) 0.0525(6) 0.0522(6) -0.0086(5) 0.0129(4) 0.0043(5)
S6 0.0536(6) 0.0602(6) 0.0338(4) 0.0166(5) -0.0081(4) -0.0073(4)
S7 0.0699(6) 0.0353(5) 0.0299(4) 0.0032(4) 0.0006(4) -0.0012(3)
P1 0.0403(5) 0.0329(4) 0.0364(4) 0.0027(4) -0.0004(4) -0.0008(4)
P2 0.0405(5) 0.0352(5) 0.0358(4) 0.0029(4) 0.0001(4) 0.0010(4)
O1 0.0421(14) 0.0660(18) 0.0677(18) -0.0101(13) -0.0188(13) 0.0076(15)
O2 0.0466(14) 0.0536(15) 0.0438(13) 0.0213(12) -0.0024(11) -0.0031(11)
O3 0.0690(17) 0.0496(15) 0.0301(11) 0.0058(13) 0.0127(11) 0.0045(11)
O4 0.0569(16) 0.0507(16) 0.0613(17) -0.0038(13) 0.0082(13) -0.0192(13)
O5 0.073(2) 0.0633(19) 0.070(2) -0.0025(16) 0.0112(16) 0.0057(16)
N1 0.080(4) 0.126(5) 0.087(4) -0.001(3) 0.003(3) 0.023(3)
C1 0.0406(18) 0.0379(18) 0.055(2) -0.0023(14) 0.0020(15) 0.0112(16)
C2 0.040(2) 0.058(3) 0.069(3) 0.0038(17) 0.0088(18) 0.014(2)
C3 0.0341(18) 0.065(3) 0.073(3) -0.0035(17) -0.0039(18) 0.016(3)
C4 0.0386(18) 0.044(2) 0.060(3) -0.0030(15) -0.0095(16) 0.0164(17)
C5 0.0377(17) 0.0316(16) 0.0494(19) -0.0001(13) -0.0057(14) 0.0115(14)
C6 0.0330(16) 0.0338(17) 0.0527(19) -0.0019(13) -0.0038(14) 0.0090(15)
C7 0.0415(17) 0.0365(17) 0.0336(15) 0.0010(13) -0.0010(13) 0.0026(13)
C8 0.0470(19) 0.047(2) 0.0359(16) 0.0058(15) -0.0111(14) 0.0004(15)
C9 0.0402(18) 0.050(2) 0.050(2) 0.0109(15) -0.0110(15) 0.0020(16)
C10 0.0375(17) 0.0412(18) 0.0359(16) 0.0072(14) 0.0002(13) 0.0040(14)
C11 0.0343(16) 0.0406(17) 0.0325(15) 0.0003(13) -0.0014(12) 0.0005(13)
C12 0.0331(16) 0.0404(17) 0.0342(15) 0.0028(13) -0.0023(12) 0.0005(13)
C13 0.0386(16) 0.0381(17) 0.0319(15) -0.0004(13) -0.0008(12) 0.0004(13)
C14 0.056(2) 0.0356(18) 0.0411(18) 0.0015(15) 0.0057(15) 0.0000(14)
C15 0.070(3) 0.0383(19) 0.0412(18) 0.0024(17) 0.0119(17) 0.0089(15)
C16 0.0456(18) 0.050(2) 0.0288(15) 0.0008(15) 0.0055(13) 0.0007(14)
C17 0.0396(16) 0.0345(16) 0.0326(15) -0.0001(13) 0.0018(12) 0.0008(13)
C18 0.0464(18) 0.0358(17) 0.0296(15) -0.0022(14) 0.0000(13) 0.0024(13)
C19 0.050(3) 0.068(3) 0.093(4) -0.014(2) -0.029(3) 0.016(3)
C20 0.049(2) 0.060(3) 0.057(3) 0.0227(18) 0.0005(17) 0.0032(19)
C21 0.101(4) 0.060(3) 0.0356(19) 0.007(3) 0.016(2) 0.0123(18)
C22 0.0405(18) 0.0411(19) 0.055(2) -0.0028(15) -0.0088(15) 0.0004(16)
C23 0.0416(18) 0.047(2) 0.0439(18) 0.0106(15) -0.0076(14) -0.0117(15)
C24 0.060(3) 0.0400(19) 0.0341(16) 0.0006(16) 0.0053(15) 0.0015(14)
C25 0.0367(16) 0.0316(16) 0.0386(16) 0.0021(13) -0.0048(13) -0.0050(13)
C26 0.0442(18) 0.0314(16) 0.0326(15) 0.0041(13) -0.0046(13) -0.0022(12)
C27 0.0387(17) 0.0398(17) 0.0331(15) 0.0070(14) -0.0062(12) -0.0082(13)
C28 0.0428(17) 0.0387(17) 0.0316(15) -0.0013(14) 0.0008(13) -0.0071(13)
C29 0.0511(19) 0.0328(16) 0.0283(14) 0.0024(14) 0.0035(13) -0.0036(12)
C30 0.0441(18) 0.0324(16) 0.0312(15) 0.0062(13) -0.0034(13) -0.0042(12)
C31 0.054(2) 0.0398(19) 0.0441(19) 0.0040(16) -0.0071(16) 0.0050(15)
C32 0.073(3) 0.038(2) 0.064(3) 0.0045(19) -0.014(2) 0.0040(18)
C33 0.046(2) 0.060(3) 0.049(2) -0.0094(17) 0.0050(16) -0.0036(18)
C34 0.055(3) 0.090(4) 0.067(3) 0.005(3) 0.019(2) 0.001(3)
C35 0.052(2) 0.048(2) 0.0407(18) 0.0180(16) -0.0046(15) 0.0046(15)
C36 0.054(3) 0.075(3) 0.043(2) 0.013(2) -0.0139(17) -0.0029(19)
C37 0.0452(18) 0.0337(17) 0.0420(17) 0.0016(14) -0.0022(14) 0.0022(14)
C38 0.057(3) 0.0385(19) 0.051(2) -0.0060(16) -0.0016(17) -0.0019(16)
C39 0.073(3) 0.039(2) 0.065(3) -0.0078(19) -0.010(3) -0.0039(18)
C40 0.054(3) 0.047(3) 0.094(4) -0.0075(19) -0.007(3) -0.002(3)
C41 0.049(3) 0.055(3) 0.095(4) -0.0045(19) 0.014(3) -0.001(3)
C42 0.048(2) 0.042(2) 0.067(3) 0.0010(16) 0.0079(18) -0.0048(18)
C43 0.0481(19) 0.0298(16) 0.0385(17) 0.0010(14) -0.0019(14) 0.0014(13)
C44 0.054(3) 0.043(2) 0.049(2) 0.0067(16) 0.0004(16) 0.0035(16)
C45 0.062(3) 0.049(3) 0.052(3) 0.0045(18) -0.0122(18) 0.0080(18)
C46 0.072(3) 0.048(3) 0.0390(18) -0.0140(19) -0.0081(17) 0.0075(16)
C47 0.069(3) 0.059(3) 0.043(2) -0.002(2) 0.0054(18) 0.0014(18)
C48 0.055(3) 0.048(2) 0.0399(18) 0.0041(17) 0.0014(16) 0.0017(15)
C49 0.0411(17) 0.0455(19) 0.0344(16) 0.0043(15) 0.0030(13) 0.0016(14)
C50 0.049(2) 0.045(2) 0.0464(19) 0.0050(16) 0.0039(15) 0.0027(16)
C51 0.057(3) 0.053(3) 0.065(3) 0.0185(19) 0.0088(19) 0.009(2)
C52 0.046(3) 0.077(3) 0.053(3) 0.015(2) 0.0045(17) 0.007(2)
C53 0.042(2) 0.078(3) 0.053(3) 0.0014(19) -0.0008(16) -0.005(2)
C54 0.0417(19) 0.057(3) 0.053(2) 0.0008(17) 0.0011(16) 0.0015(18)
C55 0.0415(18) 0.0432(19) 0.0438(18) -0.0007(15) -0.0010(14) -0.0074(15)
C56 0.065(3) 0.043(2) 0.056(3) 0.0070(18) 0.0028(19) -0.0067(17)
C57 0.079(3) 0.050(3) 0.082(4) 0.007(3) 0.011(3) -0.018(3)
C58 0.067(3) 0.083(4) 0.060(3) -0.002(3) 0.010(2) -0.034(3)
C59 0.070(3) 0.097(4) 0.045(3) 0.012(3) -0.004(2) -0.020(3)
C60 0.066(3) 0.071(3) 0.042(2) 0.015(3) -0.0036(18) -0.0056(19)
C61 0.0480(19) 0.0404(18) 0.0357(16) -0.0011(15) -0.0005(14) -0.0012(14)
C62 0.057(3) 0.056(3) 0.048(2) -0.0008(19) -0.0014(17) 0.0061(18)
C63 0.076(3) 0.078(4) 0.049(3) -0.005(3) -0.006(2) 0.019(3)
C64 0.077(3) 0.082(4) 0.041(2) -0.023(3) 0.007(2) 0.010(2)
C65 0.057(3) 0.087(4) 0.052(3) -0.011(3) 0.0102(19) 0.000(3)
C66 0.051(3) 0.064(3) 0.046(2) -0.0056(19) 0.0012(16) 0.0008(18)
C67 0.0447(18) 0.0338(17) 0.0438(18) 0.0026(14) 0.0012(14) 0.0016(14)
C68 0.053(3) 0.058(3) 0.055(3) 0.0066(18) -0.0012(18) -0.0124(19)
C69 0.045(3) 0.077(3) 0.064(3) -0.001(2) 0.0021(18) -0.010(3)
C70 0.045(2) 0.063(3) 0.055(3) 0.0050(18) 0.0066(17) 0.0076(19)
C71 0.048(3) 0.062(3) 0.069(3) 0.0082(19) 0.0140(19) -0.009(2)
C72 0.048(2) 0.056(3) 0.055(3) 0.0030(18) 0.0030(17) -0.0104(19)
C73 0.0420(18) 0.0388(18) 0.0408(17) 0.0026(14) -0.0039(14) -0.0018(14)
C74 0.044(2) 0.047(2) 0.065(3) 0.0052(16) 0.0036(17) -0.0102(18)
C75 0.055(3) 0.049(3) 0.090(4) 0.0123(19) 0.000(3) -0.018(3)
C76 0.074(3) 0.036(2) 0.064(3) 0.0155(19) -0.017(2) -0.0030(18)
C77 0.075(3) 0.041(2) 0.058(3) -0.0030(19) -0.002(2) 0.0023(18)
C78 0.062(3) 0.044(2) 0.053(3) 0.0041(18) 0.0072(18) -0.0010(17)
C79 0.0430(17) 0.0341(17) 0.0362(16) 0.0032(14) 0.0005(13) 0.0009(13)
C80 0.053(2) 0.0381(18) 0.0411(18) -0.0010(15) 0.0004(15) 0.0087(14)
C81 0.060(3) 0.0364(19) 0.051(2) -0.0075(16) 0.0041(17) -0.0045(16)
C82 0.062(3) 0.049(3) 0.045(2) -0.0011(18) -0.0018(17) -0.0070(17)
C83 0.088(3) 0.046(3) 0.044(2) 0.007(2) -0.017(2) 0.0025(17)
C84 0.078(3) 0.0325(18) 0.046(2) 0.0050(17) -0.0073(18) -0.0009(15)
C85 0.061(3) 0.051(3) 0.0343(17) -0.0043(18) -0.0039(16) -0.0012(15)
C86 0.065(3) 0.061(3) 0.047(2) -0.001(2) 0.0063(18) -0.0117(19)
C87 0.087(4) 0.064(3) 0.067(3) 0.006(3) -0.002(3) -0.016(3)
C88 0.069(3) 0.082(4) 0.071(4) 0.001(3) 0.019(3) 0.004(3)
C89 0.073(4) 0.149(6) 0.074(4) 0.002(4) 0.014(3) -0.008(4)
C90 0.141(14) 0.116(12) 0.146(14) 0.025(10) 0.026(11) 0.079(11)
C91 0.119(11) 0.073(8) 0.107(10) -0.002(7) 0.036(9) 0.017(7)
C92 0.114(10) 0.089(11) 0.103(11) -0.000(8) -0.009(8) -0.012(7)

loop_
_atom_type_symbol
_atom_type_description
_atom_type_scat_dispersion_real
_atom_type_scat_dispersion_imag
_atom_type_scat_source
Fe Fe 0.3463 0.8444
;
International Tables for Crystallography
(1992, Vol. C, Tables 4.2.6.8 and 6.1.1.4)
;
S S 0.1246 0.1234
;
International Tables for Crystallography
(1992, Vol. C, Tables 4.2.6.8 and 6.1.1.4)
;
N N 0.0061 0.0033
;
International Tables for Crystallography
(1992, Vol. C, Tables 4.2.6.8 and 6.1.1.4)
;
C C 0.0033 0.0016
;
International Tables for Crystallography
(1992, Vol. C, Tables 4.2.6.8 and 6.1.1.4)
;
H H 0.0000 0.0000
;
International Tables for Crystallography
(1992, Vol. C, Table 6.1.1.4)
;
P P 0.1023 0.0942
;
International Tables for Crystallography
(1992, Vol. C, Tables 4.2.6.8 and 6.1.1.4)
;
O O 0.0106 0.0060
;
International Tables for Crystallography
(1992, Vol. C, Tables 4.2.6.8 and 6.1.1.4)
;

loop_
_geom_angle_atom_site_label_1
_geom_angle_atom_site_label_2
_geom_angle_atom_site_label_3
_geom_angle
_geom_angle_publ_flag
_geom_angle_site_symmetry_3
Fe2 Fe1 Fe3 59.937(18) yes .
Fe2 Fe1 Fe4 60.285(17) yes .
Fe2 Fe1 S1 54.75(3) yes .
Fe2 Fe1 S2 100.56(3) yes .
Fe2 Fe1 S3 51.82(3) yes .
Fe2 Fe1 O4 147.81(9) yes .
Fe3 Fe1 Fe4 60.422(16) yes .
Fe3 Fe1 S1 54.00(3) yes .
Fe3 Fe1 S2 51.96(3) yes .
Fe3 Fe1 S3 100.37(3) yes .
Fe3 Fe1 O4 151.35(9) yes .
Fe4 Fe1 S1 102.93(3) yes .
Fe4 Fe1 S2 53.95(3) yes .
Fe4 Fe1 S3 53.55(3) yes .
Fe4 Fe1 O4 130.25(9) yes .
S1 Fe1 S2 103.12(4) yes .
S1 Fe1 S3 104.03(4) yes .
S1 Fe1 O4 126.79(9) yes .
S2 Fe1 S3 106.18(4) yes .
S2 Fe1 O4 109.00(9) yes .
S3 Fe1 O4 106.18(9) yes .
Fe1 Fe2 Fe3 60.653(16) yes .
Fe1 Fe2 Fe4 59.889(18) yes .
Fe1 Fe2 S1 51.71(3) yes .
Fe1 Fe2 S3 54.34(3) yes .
Fe1 Fe2 S4 100.49(3) yes .
Fe1 Fe2 S5 138.51(4) yes .
Fe3 Fe2 Fe4 60.532(17) yes .
Fe3 Fe2 S1 53.65(3) yes .
Fe3 Fe2 S3 102.94(3) yes .
Fe3 Fe2 S4 53.69(3) yes .
Fe3 Fe2 S5 138.37(4) yes .
Fe4 Fe2 S1 100.21(3) yes .
Fe4 Fe2 S3 53.93(3) yes .
Fe4 Fe2 S4 51.89(3) yes .
Fe4 Fe2 S5 155.04(4) yes .
S1 Fe2 S3 103.53(4) yes .
S1 Fe2 S4 106.13(4) yes .
S1 Fe2 S5 104.73(4) yes .
S3 Fe2 S4 103.10(4) yes .
S3 Fe2 S5 117.57(4) yes .
S4 Fe2 S5 120.14(4) yes .
Fe1 Fe3 Fe2 59.409(17) yes .
Fe1 Fe3 Fe4 59.204(18) yes .
Fe1 Fe3 S1 51.24(3) yes .
Fe1 Fe3 S2 53.52(3) yes .
Fe1 Fe3 S4 99.31(3) yes .
Fe1 Fe3 S6 141.80(4) yes .
Fe2 Fe3 Fe4 59.696(16) yes .
Fe2 Fe3 S1 53.87(3) yes .
Fe2 Fe3 S2 101.37(3) yes .
Fe2 Fe3 S4 53.44(3) yes .
Fe2 Fe3 S6 138.76(4) yes .
Fe4 Fe3 S1 99.71(3) yes .
Fe4 Fe3 S2 53.77(3) yes .
Fe4 Fe3 S4 51.49(3) yes .
Fe4 Fe3 S6 153.44(4) yes .
S1 Fe3 S2 101.97(4) yes .
S1 Fe3 S4 106.10(4) yes .
S1 Fe3 S6 106.85(4) yes .
S2 Fe3 S4 102.85(4) yes .
S2 Fe3 S6 119.21(4) yes .
S4 Fe3 S6 118.09(4) yes .
Fe1 Fe4 Fe2 59.826(17) yes .
Fe1 Fe4 Fe3 60.374(17) yes .
Fe1 Fe4 S2 53.61(3) yes .
Fe1 Fe4 S3 53.80(3) yes .
Fe1 Fe4 S4 102.10(3) yes .
Fe1 Fe4 S7 131.83(3) yes .
Fe2 Fe4 Fe3 59.772(18) yes .
Fe2 Fe4 S2 99.93(3) yes .
Fe2 Fe4 S3 51.68(3) yes .
Fe2 Fe4 S4 54.00(3) yes .
Fe2 Fe4 S7 147.51(4) yes .
Fe3 Fe4 S2 51.87(3) yes .
Fe3 Fe4 S3 100.52(3) yes .
Fe3 Fe4 S4 53.81(3) yes .
Fe3 Fe4 S7 151.33(4) yes .
S2 Fe4 S3 106.09(4) yes .
S2 Fe4 S4 103.25(4) yes .
S2 Fe4 S7 110.30(4) yes .
S3 Fe4 S4 102.96(4) yes .
S3 Fe4 S7 106.64(4) yes .
S4 Fe4 S7 126.00(4) yes .
Fe1 S1 Fe2 73.55(3) yes .
Fe1 S1 Fe3 74.76(3) yes .
Fe2 S1 Fe3 72.48(3) yes .
Fe1 S2 Fe3 74.52(3) yes .
Fe1 S2 Fe4 72.44(3) yes .
Fe3 S2 Fe4 74.36(3) yes .
Fe1 S3 Fe2 73.84(3) yes .
Fe1 S3 Fe4 72.65(3) yes .
Fe2 S3 Fe4 74.38(3) yes .
Fe2 S4 Fe3 72.88(3) yes .
Fe2 S4 Fe4 74.11(3) yes .
Fe3 S4 Fe4 74.69(3) yes .
Fe2 S5 C1 109.47(13) yes .
Fe3 S6 C7 117.44(12) yes .
Fe4 S7 C13 114.50(12) yes .
C37 P1 C43 104.85(16) yes .
C37 P1 C49 112.43(16) yes .
C37 P1 C55 108.32(16) yes .
C43 P1 C49 110.23(16) yes .
C43 P1 C55 114.64(16) yes .
C49 P1 C55 106.49(16) yes .
C61 P2 C67 110.91(16) yes .
C61 P2 C73 110.97(17) yes .
C61 P2 C79 106.15(16) yes .
C67 P2 C73 108.28(16) yes .
C67 P2 C79 110.01(16) yes .
C73 P2 C79 110.53(16) yes .
C4 O1 C19 117.0(4) yes .
C10 O2 C20 116.6(3) yes .
C16 O3 C21 117.6(3) yes .
Fe1 O4 C85 120.1(3) yes .
S5 C1 C2 118.1(3) yes .
S5 C1 C6 123.7(3) yes .
C2 C1 C6 117.9(4) yes .
C1 C2 C3 120.8(4) yes .
C2 C3 C4 120.2(4) yes .
O1 C4 C3 124.6(4) yes .
O1 C4 C5 115.2(3) yes .
C3 C4 C5 120.2(4) yes .
C4 C5 C6 117.8(3) yes .
C4 C5 C22 118.2(3) yes .
C6 C5 C22 123.7(3) yes .
C1 C6 C5 122.9(3) yes .
S6 C7 C8 115.9(3) yes .
S6 C7 C12 125.6(3) yes .
C8 C7 C12 118.4(3) yes .
C7 C8 C9 120.6(4) yes .
C8 C9 C10 120.6(4) yes .
O2 C10 C9 124.4(3) yes .
O2 C10 C11 115.8(3) yes .
C9 C10 C11 119.8(3) yes .
C10 C11 C12 118.9(3) yes .
C10 C11 C23 117.7(3) yes .
C12 C11 C23 123.3(3) yes .
C7 C12 C11 121.6(3) yes .
S7 C13 C14 116.6(3) yes .
S7 C13 C18 124.7(3) yes .
C14 C13 C18 118.6(3) yes .
C13 C14 C15 121.2(4) yes .
C14 C15 C16 119.4(4) yes .
O3 C16 C15 124.6(3) yes .
O3 C16 C17 114.7(3) yes .
C15 C16 C17 120.7(3) yes .
C16 C17 C18 118.6(3) yes .
C16 C17 C24 116.7(3) yes .
C18 C17 C24 124.7(3) yes .
C13 C18 C17 121.5(3) yes .
C5 C22 C25 117.3(3) yes .
C11 C23 C27 119.7(3) yes .
C17 C24 C29 119.1(3) yes .
C22 C25 C26 120.9(3) yes .
C22 C25 C30 119.0(3) yes .
C26 C25 C30 119.9(3) yes .
C25 C26 C27 119.3(3) yes .
C25 C26 C31 120.0(3) yes .
C27 C26 C31 120.6(3) yes .
C23 C27 C26 119.7(3) yes .
C23 C27 C28 119.5(3) yes .
C26 C27 C28 120.5(3) yes .
C27 C28 C29 119.6(3) yes .
C27 C28 C33 120.9(3) yes .
C29 C28 C33 119.4(3) yes .
C24 C29 C28 119.2(3) yes .
C24 C29 C30 120.1(3) yes .
C28 C29 C30 120.3(3) yes .
C25 C30 C29 120.0(3) yes .
C25 C30 C35 120.1(3) yes .
C29 C30 C35 119.7(3) yes .
C26 C31 C32 113.3(3) yes .
C28 C33 C34 114.1(4) yes .
C30 C35 C36 112.2(3) yes .
P1 C37 C38 118.2(3) yes .
P1 C37 C42 121.7(3) yes .
C38 C37 C42 120.0(4) yes .
C37 C38 C39 119.6(4) yes .
C38 C39 C40 120.3(4) yes .
C39 C40 C41 120.6(4) yes .
C40 C41 C42 120.3(5) yes .
C37 C42 C41 119.2(4) yes .
P1 C43 C44 118.8(3) yes .
P1 C43 C48 120.5(3) yes .
C44 C43 C48 120.2(4) yes .
C43 C44 C45 119.2(4) yes .
C44 C45 C46 121.0(4) yes .
C45 C46 C47 119.8(4) yes .
C46 C47 C48 120.6(4) yes .
C43 C48 C47 119.1(4) yes .
P1 C49 C50 121.2(3) yes .
P1 C49 C54 118.1(3) yes .
C50 C49 C54 120.7(4) yes .
C49 C50 C51 118.8(4) yes .
C50 C51 C52 120.4(4) yes .
C51 C52 C53 120.6(4) yes .
C52 C53 C54 120.6(4) yes .
C49 C54 C53 118.7(4) yes .
P1 C55 C56 123.0(3) yes .
P1 C55 C60 116.8(3) yes .
C56 C55 C60 120.0(4) yes .
C55 C56 C57 119.3(4) yes .
C56 C57 C58 121.0(5) yes .
C57 C58 C59 119.8(5) yes .
C58 C59 C60 120.2(5) yes .
C55 C60 C59 119.6(5) yes .
P2 C61 C62 121.6(3) yes .
P2 C61 C66 118.2(3) yes .
C62 C61 C66 120.1(4) yes .
C61 C62 C63 118.7(4) yes .
C62 C63 C64 120.3(5) yes .
C63 C64 C65 121.0(5) yes .
C64 C65 C66 119.9(5) yes .
C61 C66 C65 120.1(4) yes .
P2 C67 C68 120.0(3) yes .
P2 C67 C72 120.3(3) yes .
C68 C67 C72 119.7(4) yes .
C67 C68 C69 120.2(4) yes .
C68 C69 C70 119.7(4) yes .
C69 C70 C71 120.4(4) yes .
C70 C71 C72 120.5(4) yes .
C67 C72 C71 119.5(4) yes .
P2 C73 C74 120.2(3) yes .
P2 C73 C78 119.0(3) yes .
C74 C73 C78 120.4(4) yes .
C73 C74 C75 118.8(4) yes .
C74 C75 C76 120.6(4) yes .
C75 C76 C77 120.3(4) yes .
C76 C77 C78 120.3(4) yes .
C73 C78 C77 119.5(4) yes .
P2 C79 C80 119.6(3) yes .
P2 C79 C84 120.9(3) yes .
C80 C79 C84 119.4(3) yes .
C79 C80 C81 119.6(4) yes .
C80 C81 C82 120.5(4) yes .
C81 C82 C83 119.7(4) yes .
C82 C83 C84 120.4(4) yes .
C79 C84 C83 120.4(4) yes .
O4 C85 O5 126.1(4) yes .
O4 C85 C86 114.1(4) yes .
O5 C85 C86 119.8(4) yes .
C85 C86 C87 172.1(5) yes .
N1 C88 C89 177.9(7) yes .
C90 C91 C92 115.9(15) yes .
C91 C92 C92 139.1(15) yes 3_666
C1 C2 H2 119.586 no .
C3 C2 H2 119.578 no .
C2 C3 H3 119.898 no .
C4 C3 H3 119.910 no .
C1 C6 H6 118.558 no .
C5 C6 H6 118.553 no .
C7 C8 H8 119.683 no .
C9 C8 H8 119.702 no .
C8 C9 H9 119.694 no .
C10 C9 H9 119.694 no .
C7 C12 H12 119.187 no .
C11 C12 H12 119.209 no .
C13 C14 H14 119.405 no .
C15 C14 H14 119.408 no .
C14 C15 H15 120.292 no .
C16 C15 H15 120.306 no .
C13 C18 H18 119.266 no .
C17 C18 H18 119.257 no .
O1 C19 H19A 109.478 no .
O1 C19 H19B 109.479 no .
O1 C19 H19C 109.461 no .
H19A C19 H19B 109.462 no .
H19A C19 H19C 109.474 no .
H19B C19 H19C 109.473 no .
O2 C20 H20A 109.467 no .
O2 C20 H20B 109.460 no .
O2 C20 H20C 109.475 no .
H20A C20 H20B 109.470 no .
H20A C20 H20C 109.480 no .
H20B C20 H20C 109.475 no .
O3 C21 H21A 109.474 no .
O3 C21 H21B 109.465 no .
O3 C21 H21C 109.467 no .
H21A C21 H21B 109.475 no .
H21A C21 H21C 109.480 no .
H21B C21 H21C 109.467 no .
C5 C22 H22A 107.978 no .
C5 C22 H22B 107.978 no .
C25 C22 H22A 107.991 no .
C25 C22 H22B 107.974 no .
H22A C22 H22B 107.237 no .
C11 C23 H23A 107.397 no .
C11 C23 H23B 107.384 no .
C27 C23 H23A 107.399 no .
C27 C23 H23B 107.394 no .
H23A C23 H23B 106.945 no .
C17 C24 H24A 107.548 no .
C17 C24 H24B 107.552 no .
C29 C24 H24A 107.548 no .
C29 C24 H24B 107.542 no .
H24A C24 H24B 106.996 no .
C26 C31 H31A 108.924 no .
C26 C31 H31B 108.920 no .
C32 C31 H31A 108.930 no .
C32 C31 H31B 108.916 no .
H31A C31 H31B 107.722 no .
C31 C32 H32A 109.473 no .
C31 C32 H32B 109.483 no .
C31 C32 H32C 109.472 no .
H32A C32 H32B 109.477 no .
H32A C32 H32C 109.458 no .
H32B C32 H32C 109.466 no .
C28 C33 H33A 108.735 no .
C28 C33 H33B 108.736 no .
C34 C33 H33A 108.727 no .
C34 C33 H33B 108.740 no .
H33A C33 H33B 107.634 no .
C33 C34 H34A 109.472 no .
C33 C34 H34B 109.481 no .
C33 C34 H34C 109.474 no .
H34A C34 H34B 109.464 no .
H34A C34 H34C 109.467 no .
H34B C34 H34C 109.469 no .
C30 C35 H35A 109.184 no .
C30 C35 H35B 109.167 no .
C36 C35 H35A 109.175 no .
C36 C35 H35B 109.174 no .
H35A C35 H35B 107.881 no .
C35 C36 H36A 109.468 no .
C35 C36 H36B 109.462 no .
C35 C36 H36C 109.466 no .
H36A C36 H36B 109.472 no .
H36A C36 H36C 109.483 no .
H36B C36 H36C 109.477 no .
C37 C38 H38 120.226 no .
C39 C38 H38 120.213 no .
C38 C39 H39 119.840 no .
C40 C39 H39 119.831 no .
C39 C40 H40 119.705 no .
C41 C40 H40 119.680 no .
C40 C41 H41 119.853 no .
C42 C41 H41 119.841 no .
C37 C42 H42 120.385 no .
C41 C42 H42 120.396 no .
C43 C44 H44 120.416 no .
C45 C44 H44 120.422 no .
C44 C45 H45 119.513 no .
C46 C45 H45 119.491 no .
C45 C46 H46 120.078 no .
C47 C46 H46 120.074 no .
C46 C47 H47 119.694 no .
C48 C47 H47 119.695 no .
C43 C48 H48 120.436 no .
C47 C48 H48 120.419 no .
C49 C50 H50 120.583 no .
C51 C50 H50 120.576 no .
C50 C51 H51 119.777 no .
C52 C51 H51 119.776 no .
C51 C52 H52 119.707 no .
C53 C52 H52 119.711 no .
C52 C53 H53 119.682 no .
C54 C53 H53 119.674 no .
C49 C54 H54 120.625 no .
C53 C54 H54 120.633 no .
C55 C56 H56 120.338 no .
C57 C56 H56 120.350 no .
C56 C57 H57 119.485 no .
C58 C57 H57 119.486 no .
C57 C58 H58 120.112 no .
C59 C58 H58 120.132 no .
C58 C59 H59 119.873 no .
C60 C59 H59 119.899 no .
C55 C60 H60 120.171 no .
C59 C60 H60 120.183 no .
C61 C62 H62 120.666 no .
C63 C62 H62 120.680 no .
C62 C63 H63 119.860 no .
C64 C63 H63 119.848 no .
C63 C64 H64 119.493 no .
C65 C64 H64 119.529 no .
C64 C65 H65 120.038 no .
C66 C65 H65 120.066 no .
C61 C66 H66 119.967 no .
C65 C66 H66 119.960 no .
C67 C68 H68 119.937 no .
C69 C68 H68 119.905 no .
C68 C69 H69 120.150 no .
C70 C69 H69 120.133 no .
C69 C70 H70 119.783 no .
C71 C70 H70 119.788 no .
C70 C71 H71 119.772 no .
C72 C71 H71 119.767 no .
C67 C72 H72 120.269 no .
C71 C72 H72 120.249 no .
C73 C74 H74 120.598 no .
C75 C74 H74 120.581 no .
C74 C75 H75 119.723 no .
C76 C75 H75 119.720 no .
C75 C76 H76 119.859 no .
C77 C76 H76 119.855 no .
C76 C77 H77 119.834 no .
C78 C77 H77 119.830 no .
C73 C78 H78 120.231 no .
C77 C78 H78 120.236 no .
C79 C80 H80 120.185 no .
C81 C80 H80 120.179 no .
C80 C81 H81 119.770 no .
C82 C81 H81 119.776 no .
C81 C82 H82 120.179 no .
C83 C82 H82 120.171 no .
C82 C83 H83 119.806 no .
C84 C83 H83 119.791 no .
C79 C84 H84 119.797 no .
C83 C84 H84 119.784 no .
C86 C87 H87 179.986 no .
C88 C89 H89A 109.481 no .
C88 C89 H89B 109.471 no .
C88 C89 H89C 109.469 no .
H89A C89 H89B 109.463 no .
H89A C89 H89C 109.471 no .
H89B C89 H89C 109.473 no .

loop_
_geom_bond_atom_site_label_1
_geom_bond_atom_site_label_2
_geom_bond_distance
_geom_bond_publ_flag
_geom_bond_site_symmetry_2
Fe1 Fe2 2.7259(7) yes .
Fe1 Fe3 2.7603(7) yes .
Fe1 Fe4 2.7277(8) yes .
Fe1 S1 2.2308(10) yes .
Fe1 S2 2.3030(10) yes .
Fe1 S3 2.3060(10) yes .
Fe1 O4 1.958(3) yes .
Fe2 Fe3 2.7406(7) yes .
Fe2 Fe4 2.7385(7) yes .
Fe2 S1 2.3211(10) yes .
Fe2 S3 2.2310(10) yes .
Fe2 S4 2.3034(10) yes .
Fe2 S5 2.2487(12) yes .
Fe3 Fe4 2.7616(7) yes .
Fe3 S1 2.3146(10) yes .
Fe3 S2 2.2557(10) yes .
Fe3 S4 2.3108(10) yes .
Fe3 S6 2.2650(12) yes .
Fe4 S2 2.3132(10) yes .
Fe4 S3 2.2985(10) yes .
Fe4 S4 2.2405(10) yes .
Fe4 S7 2.2788(10) yes .
S5 C1 1.776(4) yes .
S6 C7 1.769(4) yes .
S7 C13 1.766(4) yes .
P1 C37 1.796(4) yes .
P1 C43 1.784(4) yes .
P1 C49 1.791(4) yes .
P1 C55 1.794(4) yes .
P2 C61 1.797(4) yes .
P2 C67 1.803(4) yes .
P2 C73 1.792(4) yes .
P2 C79 1.790(4) yes .
O1 C4 1.381(5) yes .
O1 C19 1.429(5) yes .
O2 C10 1.376(5) yes .
O2 C20 1.432(5) yes .
O3 C16 1.378(4) yes .
O3 C21 1.416(5) yes .
O4 C85 1.280(5) yes .
O5 C85 1.223(5) yes .
N1 C88 1.124(8) yes .
C1 C2 1.382(6) yes .
C1 C6 1.394(5) yes .
C2 C3 1.383(7) yes .
C3 C4 1.383(6) yes .
C4 C5 1.410(5) yes .
C5 C6 1.370(5) yes .
C5 C22 1.516(5) yes .
C7 C8 1.396(5) yes .
C7 C12 1.393(5) yes .
C8 C9 1.381(5) yes .
C9 C10 1.386(5) yes .
C10 C11 1.399(5) yes .
C11 C12 1.391(5) yes .
C11 C23 1.506(5) yes .
C13 C14 1.382(5) yes .
C13 C18 1.398(5) yes .
C14 C15 1.398(5) yes .
C15 C16 1.383(6) yes .
C16 C17 1.404(5) yes .
C17 C18 1.392(5) yes .
C17 C24 1.505(5) yes .
C22 C25 1.528(5) yes .
C23 C27 1.518(5) yes .
C24 C29 1.524(5) yes .
C25 C26 1.407(5) yes .
C25 C30 1.409(5) yes .
C26 C27 1.412(5) yes .
C26 C31 1.516(5) yes .
C27 C28 1.392(5) yes .
C28 C29 1.406(5) yes .
C28 C33 1.521(5) yes .
C29 C30 1.395(5) yes .
C30 C35 1.514(5) yes .
C31 C32 1.535(6) yes .
C33 C34 1.536(7) yes .
C35 C36 1.529(6) yes .
C37 C38 1.384(5) yes .
C37 C42 1.385(6) yes .
C38 C39 1.383(6) yes .
C39 C40 1.362(7) yes .
C40 C41 1.363(7) yes .
C41 C42 1.390(6) yes .
C43 C44 1.398(5) yes .
C43 C48 1.389(5) yes .
C44 C45 1.378(6) yes .
C45 C46 1.371(6) yes .
C46 C47 1.378(6) yes .
C47 C48 1.387(6) yes .
C49 C50 1.383(5) yes .
C49 C54 1.397(6) yes .
C50 C51 1.400(6) yes .
C51 C52 1.368(6) yes .
C52 C53 1.365(7) yes .
C53 C54 1.393(6) yes .
C55 C56 1.376(6) yes .
C55 C60 1.390(6) yes .
C56 C57 1.396(7) yes .
C57 C58 1.367(7) yes .
C58 C59 1.374(8) yes .
C59 C60 1.395(7) yes .
C61 C62 1.390(6) yes .
C61 C66 1.390(6) yes .
C62 C63 1.402(7) yes .
C63 C64 1.370(7) yes .
C64 C65 1.365(7) yes .
C65 C66 1.383(6) yes .
C67 C68 1.386(6) yes .
C67 C72 1.380(6) yes .
C68 C69 1.395(6) yes .
C69 C70 1.375(7) yes .
C70 C71 1.364(6) yes .
C71 C72 1.402(6) yes .
C73 C74 1.388(6) yes .
C73 C78 1.389(6) yes .
C74 C75 1.401(6) yes .
C75 C76 1.370(7) yes .
C76 C77 1.374(6) yes .
C77 C78 1.388(6) yes .
C79 C80 1.395(5) yes .
C79 C84 1.377(5) yes .
C80 C81 1.386(5) yes .
C81 C82 1.374(6) yes .
C82 C83 1.380(6) yes .
C83 C84 1.377(6) yes .
C85 C86 1.456(6) yes .
C86 C87 1.182(7) yes .
C88 C89 1.447(8) yes .
C90 C91 1.21(3) yes .
C91 C92 1.410(19) yes .
C92 C92 1.108(19) yes 3_666
C2 H2 0.950 no .
C3 H3 0.950 no .
C6 H6 0.950 no .
C8 H8 0.950 no .
C9 H9 0.950 no .
C12 H12 0.950 no .
C14 H14 0.950 no .
C15 H15 0.950 no .
C18 H18 0.950 no .
C19 H19A 0.980 no .
C19 H19B 0.980 no .
C19 H19C 0.980 no .
C20 H20A 0.980 no .
C20 H20B 0.980 no .
C20 H20C 0.980 no .
C21 H21A 0.980 no .
C21 H21B 0.980 no .
C21 H21C 0.980 no .
C22 H22A 0.990 no .
C22 H22B 0.990 no .
C23 H23A 0.990 no .
C23 H23B 0.990 no .
C24 H24A 0.990 no .
C24 H24B 0.990 no .
C31 H31A 0.990 no .
C31 H31B 0.990 no .
C32 H32A 0.980 no .
C32 H32B 0.980 no .
C32 H32C 0.980 no .
C33 H33A 0.990 no .
C33 H33B 0.990 no .
C34 H34A 0.980 no .
C34 H34B 0.980 no .
C34 H34C 0.980 no .
C35 H35A 0.990 no .
C35 H35B 0.990 no .
C36 H36A 0.980 no .
C36 H36B 0.980 no .
C36 H36C 0.980 no .
C38 H38 0.950 no .
C39 H39 0.950 no .
C40 H40 0.950 no .
C41 H41 0.950 no .
C42 H42 0.950 no .
C44 H44 0.950 no .
C45 H45 0.950 no .
C46 H46 0.950 no .
C47 H47 0.950 no .
C48 H48 0.950 no .
C50 H50 0.950 no .
C51 H51 0.950 no .
C52 H52 0.950 no .
C53 H53 0.950 no .
C54 H54 0.950 no .
C56 H56 0.950 no .
C57 H57 0.950 no .
C58 H58 0.950 no .
C59 H59 0.950 no .
C60 H60 0.950 no .
C62 H62 0.950 no .
C63 H63 0.950 no .
C64 H64 0.950 no .
C65 H65 0.950 no .
C66 H66 0.950 no .
C68 H68 0.950 no .
C69 H69 0.950 no .
C70 H70 0.950 no .
C71 H71 0.950 no .
C72 H72 0.950 no .
C74 H74 0.950 no .
C75 H75 0.950 no .
C76 H76 0.950 no .
C77 H77 0.950 no .
C78 H78 0.950 no .
C80 H80 0.950 no .
C81 H81 0.950 no .
C82 H82 0.950 no .
C83 H83 0.950 no .
C84 H84 0.950 no .
C87 H87 0.950 no .
C89 H89A 0.980 no .
C89 H89B 0.980 no .
C89 H89C 0.980 no .

loop_
_geom_contact_atom_site_label_1
_geom_contact_atom_site_label_2
_geom_contact_distance
_geom_contact_publ_flag
_geom_contact_site_symmetry_2
Fe1 O5 3.120(4) no .
O1 C22 2.717(5) no .
O2 C23 2.701(5) no .
O3 C24 2.656(5) no .
O4 C87 3.366(6) no .
O5 C87 3.407(7) no .
C1 C4 2.787(6) no .
C2 C5 2.787(6) no .
C3 C6 2.745(5) no .
C3 C19 2.818(7) no .
C5 C26 3.539(5) no .
C5 C30 3.390(5) no .
C5 C35 3.490(5) no .
C6 C25 3.052(5) no .
C7 C10 2.798(5) no .
C8 C11 2.786(5) no .
C9 C12 2.762(5) no .
C9 C20 2.805(6) no .
C11 C26 3.514(5) no .
C11 C28 3.442(5) no .
C11 C33 3.523(6) no .
C12 C27 3.030(5) no .
C13 C16 2.793(5) no .
C14 C17 2.787(5) no .
C15 C18 2.776(5) no .
C15 C21 2.823(6) no .
C17 C28 3.486(5) no .
C17 C30 3.469(5) no .
C17 C33 3.583(5) no .
C17 C35 3.598(5) no .
C18 C29 3.045(5) no .
C22 C31 2.954(5) no .
C22 C32 3.457(6) no .
C22 C35 2.910(6) no .
C22 C36 3.504(6) no .
C23 C31 2.943(5) no .
C23 C32 3.552(6) no .
C23 C33 2.928(6) no .
C23 C34 3.522(6) no .
C24 C33 2.902(6) no .
C24 C34 3.389(6) no .
C24 C35 2.911(6) no .
C24 C36 3.453(6) no .
C25 C28 2.810(5) no .
C25 C32 3.342(5) no .
C25 C36 3.351(5) no .
C26 C29 2.808(5) no .
C27 C30 2.800(5) no .
C27 C32 3.423(6) no .
C27 C34 3.417(6) no .
C29 C34 3.352(6) no .
C29 C36 3.322(5) no .
C37 C40 2.754(6) no .
C37 C44 3.275(5) no .
C37 C50 3.240(5) no .
C37 C60 3.516(6) no .
C38 C41 2.755(7) no .
C38 C43 3.169(5) no .
C38 C44 3.547(6) no .
C38 C49 3.585(6) no .
C38 C50 3.474(6) no .
C39 C42 2.759(6) no .
C42 C55 3.136(6) no .
C42 C60 3.421(6) no .
C43 C46 2.766(5) no .
C43 C54 3.563(5) no .
C43 C56 3.346(6) no .
C44 C47 2.767(6) no .
C44 C55 3.538(5) no .
C44 C56 3.413(6) no .
C45 C48 2.767(6) no .
C48 C49 3.151(5) no .
C48 C54 3.544(6) no .
C49 C52 2.761(6) no .
C49 C60 3.171(6) no .
C50 C53 2.773(6) no .
C51 C54 2.771(6) no .
C54 C55 3.236(5) no .
C54 C60 3.417(6) no .
C55 C58 2.775(6) no .
C56 C59 2.769(6) no .
C57 C60 2.755(7) no .
C61 C64 2.760(6) no .
C61 C74 3.220(6) no .
C61 C80 3.240(5) no .
C62 C65 2.780(7) no .
C62 C67 3.217(6) no .
C62 C68 3.560(6) no .
C63 C66 2.760(7) no .
C66 C73 3.558(6) no .
C66 C74 3.375(6) no .
C66 C79 3.213(5) no .
C66 C80 3.457(6) no .
C67 C70 2.772(6) no .
C67 C78 3.237(5) no .
C67 C80 3.565(5) no .
C68 C71 2.757(6) no .
C68 C73 3.277(6) no .
C68 C78 3.402(6) no .
C69 C72 2.771(6) no .
C72 C79 3.167(5) no .
C72 C80 3.391(6) no .
C73 C76 2.767(6) no .
C73 C84 3.182(5) no .
C74 C77 2.776(6) no .
C75 C78 2.767(7) no .
C78 C84 3.507(6) no .
C79 C82 2.773(5) no .
C80 C83 2.759(6) no .
C81 C84 2.757(6) no .
C90 C92 3.25(3) no 3_666
S2 C45 3.517(4) no 2_656
S2 C52 3.503(4) no .
S3 C84 3.447(4) no .
S3 C89 3.600(6) no .
S7 C74 3.557(4) no .
O1 C19 3.308(6) no 3_556
O2 C34 3.566(6) no 3_656
O4 C56 3.242(5) no 2_656
O4 C57 3.449(6) no 2_656
O5 C3 3.521(5) no 2_556
O5 C36 3.364(5) no 4_555
O5 C71 3.464(6) no 2_546
O5 C89 3.326(7) no .
N1 C40 3.383(7) no 1_455
N1 C41 3.560(7) no 1_455
N1 C77 3.340(7) no .
N1 C78 3.237(7) no .
N1 C82 3.564(7) no 2_546
N1 C87 3.331(8) no 2_546
C3 O5 3.521(5) no 2_546
C4 C80 3.591(5) no 1_545
C5 C81 3.582(5) no 1_545
C8 C48 3.477(5) no .
C8 C50 3.516(5) no 2_646
C8 C51 3.573(6) no 2_646
C18 C75 3.534(6) no .
C19 O1 3.308(6) no 3_556
C19 C19 3.358(8) no 3_556
C19 C36 3.459(6) no 3_556
C21 C50 3.513(6) no 3_666
C32 C46 3.507(6) no 2_646
C34 O2 3.566(6) no 3_656
C34 C34 3.541(8) no 3_656
C36 O5 3.364(5) no 4_554
C36 C19 3.459(6) no 3_556
C40 N1 3.383(7) no 1_655
C41 N1 3.560(7) no 1_655
C45 S2 3.517(4) no 2_646
C46 C32 3.507(6) no 2_656
C48 C8 3.477(5) no .
C50 C8 3.516(5) no 2_656
C50 C21 3.513(6) no 3_666
C51 C8 3.573(6) no 2_656
C52 S2 3.503(4) no .
C56 O4 3.242(5) no 2_646
C57 O4 3.449(6) no 2_646
C63 C77 3.505(7) no 3_566
C64 C87 3.502(7) no 4_564
C68 C74 3.557(6) no 3_566
C69 C74 3.577(7) no 3_566
C71 O5 3.464(6) no 2_556
C74 S7 3.557(4) no .
C74 C68 3.557(6) no 3_566
C74 C69 3.577(7) no 3_566
C75 C18 3.534(6) no .
C77 N1 3.340(7) no .
C77 C63 3.505(7) no 3_566
C77 C88 3.581(7) no .
C78 N1 3.237(7) no .
C80 C4 3.591(5) no 1_565
C81 C5 3.582(5) no 1_565
C81 C88 3.505(7) no 2_556
C81 C89 3.578(7) no 2_556
C82 N1 3.564(7) no 2_556
C82 C88 3.538(7) no 2_556
C83 C86 3.586(6) no .
C84 S3 3.447(4) no .
C86 C83 3.586(6) no .
C87 N1 3.331(8) no 2_556
C87 C64 3.502(7) no 4_565
C88 C77 3.581(7) no .
C88 C81 3.505(7) no 2_546
C88 C82 3.538(7) no 2_546
C89 S3 3.600(6) no .
C89 O5 3.326(7) no .
C89 C81 3.578(7) no 2_546
Fe2 H6 3.2582 no .
Fe3 H12 3.2607 no .
Fe4 H18 3.1133 no .
S4 H6 2.8976 no .
S4 H12 2.7761 no .
S4 H18 2.8647 no .
S5 H2 2.7935 no .
S5 H6 2.9112 no .
S6 H8 2.7492 no .
S6 H12 2.9514 no .
S7 H14 2.7461 no .
S7 H18 2.9362 no .
P1 H38 2.8177 no .
P1 H42 2.8994 no .
P1 H44 2.8396 no .
P1 H48 2.8719 no .
P1 H50 2.8835 no .
P1 H54 2.8304 no .
P1 H56 2.9173 no .
P1 H60 2.7912 no .
P2 H62 2.9079 no .
P2 H66 2.8190 no .
P2 H68 2.8574 no .
P2 H72 2.8644 no .
P2 H74 2.8689 no .
P2 H78 2.8385 no .
P2 H80 2.8544 no .
P2 H84 2.8591 no .
O1 H3 2.6599 no .
O1 H22A 2.3434 no .
O1 H22B 2.9339 no .
O1 H35B 3.4389 no .
O2 H9 2.6525 no .
O2 H23A 2.6613 no .
O2 H23B 2.5089 no .
O3 H15 2.6630 no .
O3 H24A 2.5343 no .
O3 H24B 2.5378 no .
N1 H89A 3.0294 no .
N1 H89B 3.0412 no .
N1 H89C 3.0508 no .
C1 H3 3.2586 no .
C2 H6 3.2328 no .
C3 H19A 2.7134 no .
C3 H19B 2.7835 no .
C4 H2 3.2516 no .
C4 H6 3.2394 no .
C4 H19A 2.6074 no .
C4 H19B 2.6497 no .
C4 H19C 3.2119 no .
C4 H22A 2.5846 no .
C4 H22B 2.8789 no .
C4 H35B 3.2706 no .
C5 H3 3.2782 no .
C5 H31A 3.0838 no .
C5 H35B 2.7600 no .
C6 H2 3.2407 no .
C6 H22A 3.2780 no .
C6 H22B 2.9911 no .
C6 H31A 3.0717 no .
C6 H35B 3.4988 no .
C7 H9 3.2669 no .
C8 H12 3.2532 no .
C9 H20A 2.7475 no .
C9 H20C 2.7199 no .
C10 H8 3.2584 no .
C10 H12 3.2596 no .
C10 H20A 2.6377 no .
C10 H20B 3.2065 no .
C10 H20C 2.6064 no .
C10 H23A 2.7220 no .
C10 H23B 2.6398 no .
C11 H9 3.2676 no .
C11 H31B 2.9359 no .
C11 H33A 2.7933 no .
C12 H8 3.2560 no .
C12 H23A 3.1275 no .
C12 H23B 3.1976 no .
C12 H31B 3.1819 no .
C12 H33A 3.1393 no .
C13 H15 3.2768 no .
C14 H18 3.2474 no .
C15 H21A 2.6990 no .
C15 H21B 2.8147 no .
C16 H14 3.2559 no .
C16 H18 3.2612 no .
C16 H21A 2.5801 no .
C16 H21B 2.6705 no .
C16 H21C 3.2022 no .
C16 H24A 2.6646 no .
C16 H24B 2.6707 no .
C17 H15 3.2805 no .
C17 H33B 2.8851 no .
C17 H35A 2.8913 no .
C18 H14 3.2507 no .
C18 H24A 3.1789 no .
C18 H24B 3.1780 no .
C18 H33B 3.2003 no .
C18 H35A 3.2464 no .
C19 H3 2.5132 no .
C20 H9 2.4934 no .
C21 H15 2.5319 no .
C22 H6 2.7013 no .
C22 H31A 2.6323 no .
C22 H32C 2.9632 no .
C22 H35B 2.5289 no .
C22 H36B 3.0424 no .
C23 H12 2.7161 no .
C23 H31B 2.5744 no .
C23 H32B 3.1101 no .
C23 H33A 2.5759 no .
C23 H34B 3.0695 no .
C24 H18 2.7441 no .
C24 H33B 2.5883 no .
C24 H34A 2.8859 no .
C24 H35A 2.5577 no .
C24 H36C 2.9634 no .
C25 H6 2.7245 no .
C25 H31A 2.6425 no .
C25 H31B 3.2959 no .
C25 H32C 3.0651 no .
C25 H35A 3.2910 no .
C25 H35B 2.6325 no .
C25 H36B 3.1343 no .
C26 H6 3.0738 no .
C26 H12 3.2030 no .
C26 H22A 3.2499 no .
C26 H22B 2.6028 no .
C26 H23A 2.5763 no .
C26 H23B 3.2427 no .
C26 H32A 3.3712 no .
C26 H32B 2.8399 no .
C26 H32C 2.6682 no .
C27 H12 2.6818 no .
C27 H31A 3.2809 no .
C27 H31B 2.6238 no .
C27 H32B 3.3191 no .
C27 H33A 2.6234 no .
C27 H33B 3.2707 no .
C27 H34B 3.1917 no .
C28 H12 3.2599 no .
C28 H18 3.2886 no .
C28 H23A 3.2471 no .
C28 H23B 2.5863 no .
C28 H24A 2.5773 no .
C28 H24B 3.2458 no .
C28 H34A 2.8333 no .
C28 H34B 2.7072 no .
C28 H34C 3.3878 no .
C29 H18 2.7058 no .
C29 H33A 3.2897 no .
C29 H33B 2.6304 no .
C29 H34A 3.2042 no .
C29 H35A 2.6216 no .
C29 H35B 3.2783 no .
C29 H36C 3.1123 no .
C30 H6 3.4954 no .
C30 H18 3.2273 no .
C30 H22A 2.6241 no .
C30 H22B 3.2865 no .
C30 H24A 3.2538 no .
C30 H24B 2.5975 no .
C30 H36A 3.3618 no .
C30 H36B 2.7173 no .
C30 H36C 2.7288 no .
C31 H6 3.3046 no .
C31 H12 3.5704 no .
C31 H22B 2.5087 no .
C31 H23A 2.5294 no .
C32 H22B 2.7083 no .
C32 H23A 2.8048 no .
C33 H23B 2.5780 no .
C33 H24A 2.4928 no .
C34 H23B 2.7925 no .
C34 H24A 2.6142 no .
C35 H22A 2.5523 no .
C35 H24B 2.5090 no .
C36 H22A 2.7944 no .
C36 H24B 2.7137 no .
C37 H39 3.2497 no .
C37 H41 3.2524 no .
C37 H44 3.0867 no .
C37 H50 2.7971 no .
C37 H60 3.4305 no .
C38 H40 3.2380 no .
C38 H42 3.2578 no .
C38 H44 3.5603 no .
C38 H50 2.7879 no .
C39 H41 3.2225 no .
C40 H38 3.2381 no .
C40 H42 3.2455 no .
C41 H39 3.2225 no .
C42 H38 3.2571 no .
C42 H40 3.2450 no .
C42 H60 3.4016 no .
C43 H38 2.8804 no .
C43 H45 3.2521 no .
C43 H47 3.2518 no .
C43 H54 3.4357 no .
C43 H56 2.9268 no .
C44 H38 3.4315 no .
C44 H46 3.2479 no .
C44 H48 3.2754 no .
C44 H56 2.7281 no .
C45 H47 3.2347 no .
C46 H44 3.2490 no .
C46 H48 3.2594 no .
C47 H45 3.2349 no .
C48 H38 3.2414 no .
C48 H44 3.2736 no .
C48 H46 3.2584 no .
C48 H54 3.4992 no .
C49 H38 3.4104 no .
C49 H48 2.6798 no .
C49 H51 3.2541 no .
C49 H53 3.2602 no .
C49 H60 2.7936 no .
C50 H38 3.2585 no .
C50 H48 3.3555 no .
C50 H52 3.2594 no .
C50 H54 3.2734 no .
C50 H60 3.4531 no .
C51 H53 3.2282 no .
C52 H50 3.2602 no .
C52 H54 3.2533 no .
C53 H51 3.2284 no .
C54 H48 2.9366 no .
C54 H50 3.2749 no .
C54 H52 3.2515 no .
C54 H60 3.1485 no .
C55 H42 2.6776 no .
C55 H44 3.2877 no .
C55 H54 2.9540 no .
C55 H57 3.2476 no .
C55 H59 3.2657 no .
C56 H42 3.3968 no .
C56 H44 3.0147 no .
C56 H58 3.2626 no .
C56 H60 3.2533 no .
C57 H59 3.2285 no .
C58 H56 3.2600 no .
C58 H60 3.2575 no .
C59 H42 3.5113 no .
C59 H57 3.2272 no .
C60 H42 2.7549 no .
C60 H54 3.2915 no .
C60 H56 3.2566 no .
C60 H58 3.2603 no .
C61 H63 3.2615 no .
C61 H65 3.2607 no .
C61 H68 3.5495 no .
C61 H74 2.7802 no .
C61 H80 2.9242 no .
C62 H64 3.2602 no .
C62 H66 3.2661 no .
C62 H68 3.4845 no .
C62 H80 3.5567 no .
C63 H65 3.2355 no .
C64 H62 3.2625 no .
C64 H66 3.2353 no .
C65 H63 3.2334 no .
C66 H62 3.2702 no .
C66 H64 3.2352 no .
C66 H74 2.6557 no .
C66 H80 3.2631 no .
C67 H62 2.7748 no .
C67 H69 3.2667 no .
C67 H71 3.2587 no .
C67 H78 2.8600 no .
C67 H80 3.4518 no .
C68 H62 2.8878 no .
C68 H70 3.2534 no .
C68 H72 3.2520 no .
C68 H78 3.0720 no .
C69 H71 3.2327 no .
C70 H68 3.2515 no .
C70 H72 3.2552 no .
C71 H69 3.2333 no .
C72 H68 3.2493 no .
C72 H70 3.2579 no .
C72 H80 3.2603 no .
C73 H66 3.3902 no .
C73 H68 2.9454 no .
C73 H75 3.2589 no .
C73 H77 3.2571 no .
C73 H84 2.7133 no .
C74 H66 3.1155 no .
C74 H76 3.2638 no .
C74 H78 3.2670 no .
C74 H84 3.4297 no .
C75 H77 3.2357 no .
C76 H74 3.2637 no .
C76 H78 3.2534 no .
C77 H75 3.2356 no .
C78 H68 3.1515 no .
C78 H74 3.2692 no .
C78 H76 3.2530 no .
C78 H84 2.8187 no .
C79 H66 2.9131 no .
C79 H72 2.6996 no .
C79 H78 3.5647 no .
C79 H81 3.2618 no .
C79 H83 3.2450 no .
C80 H66 3.3027 no .
C80 H72 2.6793 no .
C80 H82 3.2543 no .
C80 H84 3.2527 no .
C81 H72 3.5465 no .
C81 H83 3.2378 no .
C82 H80 3.2522 no .
C82 H84 3.2478 no .
C83 H81 3.2387 no .
C84 H66 3.5939 no .
C84 H72 3.5850 no .
C84 H78 3.4786 no .
C84 H80 3.2522 no .
C84 H82 3.2498 no .
C85 H87 3.5806 no .
H2 H3 2.3252 no .
H3 H19A 2.2409 no .
H3 H19B 2.3578 no .
H3 H19C 3.4827 no .
H6 H22A 3.5511 no .
H6 H22B 3.1177 no .
H6 H31A 2.6894 no .
H8 H9 2.3224 no .
H9 H20A 2.2769 no .
H9 H20B 3.4636 no .
H9 H20C 2.2791 no .
H12 H23A 3.3286 no .
H12 H23B 3.4437 no .
H12 H31B 3.0292 no .
H12 H33A 3.1451 no .
H14 H15 2.3442 no .
H15 H21A 2.2771 no .
H15 H21B 2.3613 no .
H15 H21C 3.5028 no .
H18 H24A 3.4194 no .
H18 H24B 3.4103 no .
H18 H33B 3.1457 no .
H18 H35A 3.1782 no .
H22A H31A 3.5560 no .
H22A H32C 3.3435 no .
H22A H35A 3.5129 no .
H22A H35B 2.1644 no .
H22A H36A 3.3173 no .
H22A H36B 2.2290 no .
H22A H36C 3.5579 no .
H22B H31A 2.1556 no .
H22B H31B 3.4765 no .
H22B H32A 3.1013 no .
H22B H32B 3.5552 no .
H22B H32C 2.1901 no .
H22B H35B 3.4925 no .
H22B H36B 3.5851 no .
H23A H31A 3.4898 no .
H23A H31B 2.1522 no .
H23A H32A 3.4823 no .
H23A H32B 2.2366 no .
H23A H32C 3.4347 no .
H23A H33A 3.5465 no .
H23B H31B 3.5188 no .
H23B H33A 2.2582 no .
H23B H33B 3.5495 no .
H23B H34A 3.5915 no .
H23B H34B 2.2322 no .
H23B H34C 3.2610 no .
H24A H33A 3.4715 no .
H24A H33B 2.2103 no .
H24A H34A 1.9858 no .
H24A H34B 3.2497 no .
H24A H34C 3.2832 no .
H24A H35A 3.5067 no .
H24A H36C 3.4383 no .
H24B H33B 3.5456 no .
H24B H34A 3.3921 no .
H24B H35A 2.1472 no .
H24B H35B 3.4754 no .
H24B H36A 3.2617 no .
H24B H36B 3.4604 no .
H24B H36C 2.1320 no .
H31A H32A 2.3024 no .
H31A H32B 2.8595 no .
H31A H32C 2.4509 no .
H31B H32A 2.4347 no .
H31B H32B 2.3158 no .
H31B H32C 2.8626 no .
H33A H34A 2.8616 no .
H33A H34B 2.4311 no .
H33A H34C 2.3148 no .
H33B H34A 2.3305 no .
H33B H34B 2.8642 no .
H33B H34C 2.4132 no .
H35A H36A 2.3686 no .
H35A H36B 2.8656 no .
H35A H36C 2.3725 no .
H35B H36A 2.3599 no .
H35B H36B 2.3813 no .
H35B H36C 2.8654 no .
H38 H39 2.3343 no .
H38 H48 3.4166 no .
H38 H50 2.6413 no .
H39 H40 2.3053 no .
H40 H41 2.3068 no .
H41 H42 2.3434 no .
H42 H60 2.8633 no .
H44 H45 2.3269 no .
H44 H56 2.3646 no .
H45 H46 2.3151 no .
H46 H47 2.3249 no .
H47 H48 2.3388 no .
H48 H54 3.0456 no .
H50 H51 2.3550 no .
H51 H52 2.3111 no .
H52 H53 2.3063 no .
H53 H54 2.3472 no .
H54 H60 3.2815 no .
H56 H57 2.3441 no .
H57 H58 2.3113 no .
H58 H59 2.3245 no .
H59 H60 2.3462 no .
H62 H63 2.3600 no .
H62 H68 2.8982 no .
H63 H64 2.3102 no .
H64 H65 2.3091 no .
H65 H66 2.3336 no .
H66 H74 2.4387 no .
H66 H80 3.3657 no .
H68 H69 2.3454 no .
H68 H78 3.0639 no .
H69 H70 2.3236 no .
H70 H71 2.3074 no .
H71 H72 2.3517 no .
H72 H80 2.6373 no .
H74 H75 2.3552 no .
H75 H76 2.3142 no .
H76 H77 2.3201 no .
H77 H78 2.3391 no .
H78 H84 2.8950 no .
H80 H81 2.3357 no .
H81 H82 2.3233 no .
H82 H83 2.3296 no .
H83 H84 2.3209 no .
Fe2 H39 3.3643 no 2_646
Fe3 H39 3.5938 no 2_646
Fe3 H53 3.5751 no .
Fe4 H45 3.5239 no 2_656
Fe4 H52 3.4567 no .
Fe4 H53 3.5625 no .
S1 H21C 3.3582 no 4_555
S1 H39 3.2593 no 2_646
S1 H40 3.5353 no 2_646
S1 H70 3.3548 no 2_546
S1 H71 3.0061 no 2_546
S2 H9 2.8102 no 2_656
S2 H45 3.3107 no 2_656
S2 H52 3.3475 no .
S3 H83 3.2662 no .
S3 H84 2.6711 no .
S3 H89A 3.4254 no .
S3 H89C 2.9807 no .
S4 H53 3.2310 no .
S5 H39 3.2442 no 2_646
S5 H40 2.9563 no 2_646
S5 H89A 3.0782 no .
S6 H20C 2.9801 no 2_656
S6 H21C 2.9774 no 4_555
S6 H38 3.5805 no 2_646
S6 H48 3.2868 no .
S6 H50 3.2517 no 2_646
S7 H45 2.8926 no 2_656
S7 H46 3.3545 no 2_656
S7 H52 2.9715 no .
S7 H66 3.3036 no .
S7 H74 3.3509 no .
O1 H19A 2.7447 no 3_556
O1 H19C 3.0989 no 3_556
O1 H80 2.7389 no 1_545
O2 H34A 2.8913 no 3_656
O2 H34C 3.5676 no 3_656
O2 H47 2.8390 no 2_646
O3 H20B 2.8243 no 3_656
O3 H70 2.7288 no 3_566
O4 H44 3.0135 no 2_656
O4 H56 2.6695 no 2_656
O4 H57 3.0583 no 2_656
O4 H83 2.8920 no .
O5 H2 3.5976 no 2_556
O5 H3 2.7557 no 2_556
O5 H19B 3.5399 no 2_556
O5 H36A 2.7951 no 4_555
O5 H36B 3.5186 no 4_555
O5 H36C 3.2681 no 4_555
O5 H71 2.6452 no 2_546
O5 H89A 3.5716 no .
O5 H89B 3.3074 no .
O5 H89C 2.6389 no .
N1 H40 3.0185 no 1_455
N1 H41 3.3543 no 1_455
N1 H77 2.7749 no .
N1 H78 2.5684 no .
N1 H82 3.2005 no 2_546
N1 H87 2.4974 no 2_546
C1 H76 2.9112 no .
C1 H77 3.5058 no .
C1 H81 3.1026 no 1_545
C2 H76 3.1341 no .
C2 H77 3.2175 no .
C2 H81 3.5514 no 1_545
C2 H89B 3.2022 no 2_546
C2 H89C 3.4824 no 2_546
C3 H76 3.3695 no .
C3 H80 3.5278 no 1_545
C3 H89B 3.1544 no 2_546
C4 H19C 3.4198 no 3_556
C4 H76 3.3843 no .
C4 H80 2.8192 no 1_545
C4 H81 3.3412 no 1_545
C5 H76 3.1199 no .
C5 H80 3.0638 no 1_545
C5 H81 2.9090 no 1_545
C6 H76 2.8572 no .
C6 H81 2.7651 no 1_545
C7 H38 3.2912 no 2_646
C7 H50 3.5135 no 2_646
C7 H54 3.0325 no .
C8 H48 3.5382 no .
C8 H50 3.3767 no 2_646
C8 H51 3.4879 no 2_646
C8 H54 3.3297 no .
C9 H48 3.3405 no 2_646
C9 H56 3.5611 no .
C10 H47 3.2202 no 2_646
C11 H54 3.4533 no .
C12 H38 3.4392 no 2_646
C12 H53 3.5153 no .
C12 H54 3.0897 no .
C13 H52 3.1067 no .
C13 H74 3.1679 no .
C13 H75 3.2425 no .
C14 H65 3.4091 no .
C14 H66 3.2413 no .
C14 H69 3.4397 no 3_566
C14 H74 3.3556 no .
C15 H69 3.1355 no 3_566
C16 H69 3.2914 no 3_566
C16 H70 3.0280 no 3_566
C17 H70 3.4860 no 3_566
C17 H75 3.3838 no .
C18 H52 3.5768 no .
C18 H53 3.4591 no .
C18 H75 2.8398 no .
C19 H19A 2.9666 no 3_556
C19 H19C 3.2969 no 3_556
C19 H35B 3.2054 no 3_556
C19 H36A 2.7732 no 3_556
C19 H36B 3.5214 no 3_556
C19 H62 3.4104 no 1_545
C19 H80 3.4247 no 1_545
C20 H21C 3.3026 no 3_656
C20 H24A 3.5762 no 3_656
C20 H34A 3.1154 no 3_656
C20 H47 3.0355 no 2_646
C20 H57 3.3813 no .
C21 H20B 3.1876 no 3_656
C21 H50 2.8474 no 3_666
C21 H70 3.2635 no 3_566
C22 H80 3.2452 no 1_545
C22 H81 3.5098 no 1_545
C24 H20B 3.5959 no 3_656
C24 H58 3.5041 no 3_656
C25 H58 3.1731 no 3_656
C26 H58 3.2211 no 3_656
C27 H58 3.0357 no 3_656
C28 H58 2.8994 no 3_656
C29 H58 2.8193 no 3_656
C30 H58 2.9681 no 3_656
C31 H81 3.5436 no 1_545
C32 H14 3.5917 no 1_545
C32 H46 3.1869 no 2_646
C32 H59 3.3961 no 3_656
C32 H65 3.3566 no 1_545
C32 H66 3.2966 no 1_545
C33 H53 3.1894 no .
C34 H23B 3.2014 no 3_656
C34 H34B 2.7380 no 3_656
C34 H34C 3.4962 no 3_656
C34 H58 3.5263 no 3_656
C35 H19A 3.5422 no 3_556
C35 H19C 3.4888 no 3_556
C35 H75 3.0058 no .
C35 H76 3.5919 no .
C36 H19A 3.0546 no 3_556
C36 H19B 3.1911 no 3_556
C36 H19C 3.5886 no 3_556
C36 H57 3.2385 no 3_656
C36 H58 3.4564 no 3_656
C37 H21B 3.1860 no 3_666
C38 H21B 3.2630 no 3_666
C39 H21B 3.1712 no 3_666
C39 H82 3.5197 no 2_646
C40 H21B 3.0113 no 3_666
C40 H82 3.5826 no 2_646
C41 H21B 2.9197 no 3_666
C41 H87 3.0658 no 2_646
C42 H15 3.4067 no 3_666
C42 H21B 3.0108 no 3_666
C42 H64 3.5415 no 3_666
C42 H87 3.4410 no 2_646
C43 H8 3.4317 no .
C44 H82 3.4933 no 2_646
C44 H83 3.5872 no 2_646
C45 H32A 3.0889 no 2_656
C45 H83 3.5978 no 2_646
C46 H8 3.4146 no .
C46 H31B 3.5056 no 2_656
C46 H32A 3.0134 no 2_656
C46 H32B 3.2276 no 2_656
C46 H51 3.0144 no 2_646
C46 H52 3.3536 no 2_646
C47 H8 2.9635 no .
C47 H20C 3.3525 no 2_656
C47 H51 2.9832 no 2_646
C48 H8 2.9535 no .
C50 H8 3.1049 no 2_656
C50 H21A 2.8605 no 3_666
C50 H21C 3.4458 no 3_666
C51 H8 2.8518 no 2_656
C51 H21A 3.2927 no 3_666
C51 H46 3.3980 no 2_656
C52 H46 3.4152 no 2_656
C53 H33A 3.2955 no .
C53 H33B 3.2200 no .
C54 H33A 3.2426 no .
C56 H20A 3.2792 no .
C57 H20A 2.9568 no .
C57 H36B 3.5964 no 3_656
C57 H36C 3.0659 no 3_656
C58 H34B 3.4025 no 3_656
C58 H36B 3.5523 no 3_656
C58 H36C 3.3772 no 3_656
C59 H34C 3.2949 no .
C59 H65 3.4824 no 3_666
C61 H68 3.3903 no 3_566
C62 H19C 3.0613 no 1_565
C62 H68 3.3231 no 3_566
C63 H19C 3.2521 no 1_565
C63 H77 3.5096 no 3_566
C63 H87 3.5410 no 4_564
C64 H41 3.3286 no 3_666
C64 H42 3.4738 no 3_666
C64 H87 3.3717 no 4_564
C65 H14 3.2641 no .
C65 H22B 3.5282 no 1_565
C65 H32C 2.8773 no 1_565
C65 H42 3.5865 no 3_666
C66 H14 3.2482 no .
C66 H22B 3.5388 no 1_565
C66 H32A 3.5606 no 1_565
C66 H32C 3.0353 no 1_565
C67 H19B 3.5740 no 1_565
C68 H74 3.2811 no 3_566
C69 H41 3.2015 no 1_455
C69 H74 3.1023 no 3_566
C69 H75 3.4102 no 3_566
C70 H21B 3.5814 no 3_566
C70 H35A 3.3156 no 3_566
C70 H36A 3.4584 no 3_566
C70 H40 3.4437 no 1_455
C71 H19B 3.2820 no 1_565
C71 H36A 3.1364 no 3_566
C72 H19B 2.9902 no 1_565
C72 H89A 3.4166 no 2_556
C72 H89B 3.3092 no 2_556
C74 H62 3.5004 no 3_566
C74 H68 3.1485 no 3_566
C74 H69 3.1778 no 3_566
C75 H18 3.4145 no .
C75 H35A 3.1819 no .
C75 H35B 3.4828 no .
C75 H62 3.2679 no 3_566
C75 H69 3.5146 no 3_566
C76 H35B 3.4733 no .
C76 H62 3.2807 no 3_566
C76 H63 3.1655 no 3_566
C77 H62 3.5313 no 3_566
C77 H63 2.8641 no 3_566
C78 H63 3.5318 no 3_566
C80 H22B 3.1029 no 1_565
C80 H31A 3.5070 no 1_565
C80 H89B 3.0341 no 2_556
C81 H22B 3.3303 no 1_565
C81 H31A 2.9118 no 1_565
C81 H32A 3.5628 no 1_565
C81 H89B 2.8899 no 2_556
C82 H31A 3.5339 no 1_565
C82 H44 3.4581 no 2_656
C82 H45 3.4743 no 2_656
C82 H89B 3.5715 no 2_556
C83 H44 3.4426 no 2_656
C83 H45 3.1061 no 2_656
C85 H3 3.4155 no 2_556
C85 H36A 3.4458 no 4_555
C85 H36C 3.4621 no 4_555
C85 H57 3.5125 no 2_656
C85 H83 2.9857 no .
C85 H89C 3.3156 no .
C86 H2 3.3186 no 2_556
C86 H3 3.2668 no 2_556
C86 H64 3.1267 no 4_565
C86 H83 2.8369 no .
C87 H2 3.2355 no 2_556
C87 H41 3.5107 no 2_656
C87 H42 3.5797 no 2_656
C87 H63 3.3295 no 4_565
C87 H64 2.7302 no 4_565
C87 H77 3.5758 no 2_556
C87 H82 3.1731 no .
C87 H83 3.1105 no .
C88 H77 2.9996 no .
C88 H78 3.0822 no .
C88 H81 3.4045 no 2_546
C88 H82 3.4690 no 2_546
C88 H87 3.2852 no 2_546
C89 H2 3.5876 no 2_556
C89 H72 3.0052 no 2_546
C89 H81 3.5746 no 2_546
C90 H32B 3.4729 no 1_565
C90 H34C 3.2972 no 3_666
C90 H46 3.3418 no 2_656
C90 H51 3.3931 no .
C90 H59 3.3373 no 3_666
C91 H33B 3.3721 no 3_666
C91 H34C 3.4161 no 3_666
C92 H21A 3.5987 no 3_666
H2 O5 3.5976 no 2_546
H2 C86 3.3186 no 2_546
H2 C87 3.2355 no 2_546
H2 C89 3.5876 no 2_546
H2 H77 3.0669 no .
H2 H87 3.4722 no 2_546
H2 H89B 3.3279 no 2_546
H2 H89C 3.1501 no 2_546
H3 O5 2.7557 no 2_546
H3 C85 3.4155 no 2_546
H3 C86 3.2668 no 2_546
H3 H36A 3.2401 no 3_556
H3 H63 3.4379 no 3_566
H3 H89B 3.2437 no 2_546
H3 H89C 3.5791 no 2_546
H6 H39 3.3838 no 2_646
H6 H76 3.2329 no .
H6 H81 3.0484 no 1_545
H8 C43 3.4317 no .
H8 C46 3.4146 no .
H8 C47 2.9635 no .
H8 C48 2.9535 no .
H8 C50 3.1049 no 2_646
H8 C51 2.8518 no 2_646
H8 H47 3.2212 no .
H8 H48 3.1825 no .
H8 H50 3.0794 no 2_646
H8 H51 2.6475 no 2_646
H9 S2 2.8102 no 2_646
H9 H48 3.3519 no 2_646
H9 H56 3.1690 no .
H12 H38 3.5885 no 2_646
H12 H53 3.1771 no .
H12 H54 3.4261 no .
H14 C32 3.5917 no 1_565
H14 C65 3.2641 no .
H14 C66 3.2482 no .
H14 H32A 3.3770 no 1_565
H14 H32B 3.3875 no 1_565
H14 H32C 3.4151 no 1_565
H14 H65 2.7134 no .
H14 H66 2.6903 no .
H14 H74 3.4987 no .
H15 C42 3.4067 no 3_666
H15 H42 3.2160 no 3_666
H15 H60 3.2514 no 3_666
H15 H65 3.4389 no .
H15 H69 3.3649 no 3_566
H18 C75 3.4145 no .
H18 H53 3.0966 no .
H18 H75 2.7592 no .
H19A O1 2.7447 no 3_556
H19A C19 2.9666 no 3_556
H19A C35 3.5422 no 3_556
H19A C36 3.0546 no 3_556
H19A H19A 2.8712 no 3_556
H19A H19C 2.7842 no 3_556
H19A H22A 3.1329 no 3_556
H19A H35B 3.0139 no 3_556
H19A H36A 2.5415 no 3_556
H19A H36B 2.8671 no 3_556
H19B O5 3.5399 no 2_546
H19B C36 3.1911 no 3_556
H19B C67 3.5740 no 1_545
H19B C71 3.2820 no 1_545
H19B C72 2.9902 no 1_545
H19B H35B 3.3347 no 3_556
H19B H36A 2.3245 no 3_556
H19B H36B 3.4570 no 3_556
H19B H62 3.3319 no 1_545
H19B H71 3.4065 no 1_545
H19B H72 2.9356 no 1_545
H19B H80 3.1026 no 1_545
H19C O1 3.0989 no 3_556
H19C C4 3.4198 no 3_556
H19C C19 3.2969 no 3_556
H19C C35 3.4888 no 3_556
H19C C36 3.5886 no 3_556
H19C C62 3.0613 no 1_545
H19C C63 3.2521 no 1_545
H19C H19A 2.7842 no 3_556
H19C H19C 3.5188 no 3_556
H19C H35B 2.7571 no 3_556
H19C H36A 3.0363 no 3_556
H19C H62 2.7723 no 1_545
H19C H63 3.0941 no 1_545
H20A C56 3.2792 no .
H20A C57 2.9568 no .
H20A H34A 3.3068 no 3_656
H20A H56 3.1117 no .
H20A H57 2.5139 no .
H20B O3 2.8243 no 3_656
H20B C21 3.1876 no 3_656
H20B C24 3.5959 no 3_656
H20B H21A 3.5227 no 3_656
H20B H21C 2.7233 no 3_656
H20B H24A 2.7988 no 3_656
H20B H24B 3.5216 no 3_656
H20B H34A 2.6653 no 3_656
H20B H47 3.2659 no 2_646
H20B H57 3.5193 no .
H20C S6 2.9801 no 2_646
H20C C47 3.3525 no 2_646
H20C H21C 3.0492 no 3_656
H20C H47 2.5524 no 2_646
H20C H48 3.2088 no 2_646
H21A C50 2.8605 no 3_666
H21A C51 3.2927 no 3_666
H21A C92 3.5987 no 3_666
H21A H20B 3.5227 no 3_656
H21A H50 2.4097 no 3_666
H21A H51 3.1869 no 3_666
H21B C37 3.1860 no 3_666
H21B C38 3.2630 no 3_666
H21B C39 3.1712 no 3_666
H21B C40 3.0113 no 3_666
H21B C41 2.9197 no 3_666
H21B C42 3.0108 no 3_666
H21B C70 3.5814 no 3_566
H21B H40 3.5027 no 3_666
H21B H41 3.3621 no 3_666
H21B H42 3.4931 no 3_666
H21B H50 3.0014 no 3_666
H21B H70 2.8883 no 3_566
H21C S1 3.3582 no 4_554
H21C S6 2.9774 no 4_554
H21C C20 3.3026 no 3_656
H21C C50 3.4458 no 3_666
H21C H20B 2.7233 no 3_656
H21C H20C 3.0492 no 3_656
H21C H50 2.6772 no 3_666
H21C H51 3.5206 no 3_666
H22A H19A 3.1329 no 3_556
H22A H80 3.5287 no 1_545
H22B C65 3.5282 no 1_545
H22B C66 3.5388 no 1_545
H22B C80 3.1029 no 1_545
H22B C81 3.3303 no 1_545
H22B H80 2.6348 no 1_545
H22B H81 3.0754 no 1_545
H23A H47 3.3760 no 2_646
H23A H59 3.3657 no 3_656
H23B C34 3.2014 no 3_656
H23B H34A 3.2396 no 3_656
H23B H34B 2.9972 no 3_656
H23B H34C 2.8387 no 3_656
H24A C20 3.5762 no 3_656
H24A H20B 2.7988 no 3_656
H24A H57 3.5492 no 3_656
H24A H58 3.4253 no 3_656
H24B H20B 3.5216 no 3_656
H24B H57 3.1884 no 3_656
H24B H58 3.4388 no 3_656
H24B H70 2.9337 no 3_566
H31A C80 3.5070 no 1_545
H31A C81 2.9118 no 1_545
H31A C82 3.5339 no 1_545
H31A H80 3.6000 no 1_545
H31A H81 2.5682 no 1_545
H31B C46 3.5056 no 2_646
H31B H38 3.4246 no 2_646
H32A C45 3.0889 no 2_646
H32A C46 3.0134 no 2_646
H32A C66 3.5606 no 1_545
H32A C81 3.5628 no 1_545
H32A H14 3.3770 no 1_545
H32A H45 2.8697 no 2_646
H32A H46 2.7439 no 2_646
H32A H66 2.9175 no 1_545
H32B C46 3.2276 no 2_646
H32B C90 3.4729 no 1_545
H32B H14 3.3875 no 1_545
H32B H46 2.7700 no 2_646
H32B H59 2.7799 no 3_656
H32B H65 3.5355 no 1_545
H32C C65 2.8773 no 1_545
H32C C66 3.0353 no 1_545
H32C H14 3.4151 no 1_545
H32C H59 3.1509 no 3_656
H32C H65 2.5163 no 1_545
H32C H66 2.7934 no 1_545
H33A C53 3.2955 no .
H33A C54 3.2426 no .
H33A H53 2.8560 no .
H33A H54 2.7553 no .
H33B C53 3.2200 no .
H33B C91 3.3721 no 3_666
H33B H53 2.7292 no .
H34A O2 2.8913 no 3_656
H34A C20 3.1154 no 3_656
H34A H20A 3.3068 no 3_656
H34A H20B 2.6653 no 3_656
H34A H23B 3.2396 no 3_656
H34A H34B 3.3530 no 3_656
H34A H58 3.3113 no 3_656
H34B C34 2.7380 no 3_656
H34B C58 3.4025 no 3_656
H34B H23B 2.9972 no 3_656
H34B H34A 3.3530 no 3_656
H34B H34B 2.0917 no 3_656
H34B H34C 2.5577 no 3_656
H34B H58 3.1016 no 3_656
H34C O2 3.5676 no 3_656
H34C C34 3.4962 no 3_656
H34C C59 3.2949 no .
H34C C90 3.2972 no 3_666
H34C C91 3.4161 no 3_666
H34C H23B 2.8387 no 3_656
H34C H34B 2.5577 no 3_656
H34C H59 3.0207 no .
H35A C70 3.3156 no 3_566
H35A C75 3.1819 no .
H35A H70 3.1778 no 3_566
H35A H75 2.3161 no .
H35A H76 3.5224 no .
H35B C19 3.2054 no 3_556
H35B C75 3.4828 no .
H35B C76 3.4733 no .
H35B H19A 3.0139 no 3_556
H35B H19B 3.3347 no 3_556
H35B H19C 2.7571 no 3_556
H35B H75 2.8987 no .
H35B H76 2.8756 no .
H36A O5 2.7951 no 4_554
H36A C19 2.7732 no 3_556
H36A C70 3.4584 no 3_566
H36A C71 3.1364 no 3_566
H36A C85 3.4458 no 4_554
H36A H3 3.2401 no 3_556
H36A H19A 2.5415 no 3_556
H36A H19B 2.3245 no 3_556
H36A H19C 3.0363 no 3_556
H36A H70 3.5028 no 3_566
H36A H71 2.9504 no 3_566
H36B O5 3.5186 no 4_554
H36B C19 3.5214 no 3_556
H36B C57 3.5964 no 3_656
H36B C58 3.5523 no 3_656
H36B H19A 2.8671 no 3_556
H36B H19B 3.4570 no 3_556
H36B H57 3.2840 no 3_656
H36B H58 3.2062 no 3_656
H36B H64 3.3900 no 1_545
H36C O5 3.2681 no 4_554
H36C C57 3.0659 no 3_656
H36C C58 3.3772 no 3_656
H36C C85 3.4621 no 4_554
H36C H57 2.3913 no 3_656
H36C H58 3.0241 no 3_656
H36C H70 3.4670 no 3_566
H36C H71 3.5491 no 3_566
H38 S6 3.5805 no 2_656
H38 C7 3.2912 no 2_656
H38 C12 3.4392 no 2_656
H38 H12 3.5885 no 2_656
H38 H31B 3.4246 no 2_656
H39 Fe2 3.3643 no 2_656
H39 Fe3 3.5938 no 2_656
H39 S1 3.2593 no 2_656
H39 S5 3.2442 no 2_656
H39 H6 3.3838 no 2_656
H40 S1 3.5353 no 2_656
H40 S5 2.9563 no 2_656
H40 N1 3.0185 no 1_655
H40 C70 3.4437 no 1_655
H40 H21B 3.5027 no 3_666
H40 H70 3.5714 no 1_655
H41 N1 3.3543 no 1_655
H41 C64 3.3286 no 3_666
H41 C69 3.2015 no 1_655
H41 C87 3.5107 no 2_646
H41 H21B 3.3621 no 3_666
H41 H64 3.1318 no 3_666
H41 H69 3.0693 no 1_655
H41 H87 2.8275 no 2_646
H42 C64 3.4738 no 3_666
H42 C65 3.5865 no 3_666
H42 C87 3.5797 no 2_646
H42 H15 3.2160 no 3_666
H42 H21B 3.4931 no 3_666
H42 H64 2.9069 no 3_666
H42 H65 3.1266 no 3_666
H42 H87 3.4856 no 2_646
H44 O4 3.0135 no 2_646
H44 C82 3.4581 no 2_646
H44 C83 3.4426 no 2_646
H44 H82 2.9906 no 2_646
H44 H83 2.9504 no 2_646
H45 Fe4 3.5239 no 2_646
H45 S2 3.3107 no 2_646
H45 S7 2.8926 no 2_646
H45 C82 3.4743 no 2_646
H45 C83 3.1061 no 2_646
H45 H32A 2.8697 no 2_656
H45 H82 3.5990 no 2_646
H45 H83 2.9655 no 2_646
H46 S7 3.3545 no 2_646
H46 C32 3.1869 no 2_656
H46 C51 3.3980 no 2_646
H46 C52 3.4152 no 2_646
H46 C90 3.3418 no 2_646
H46 H32A 2.7439 no 2_656
H46 H32B 2.7700 no 2_656
H46 H51 2.7611 no 2_646
H46 H52 2.7992 no 2_646
H47 O2 2.8390 no 2_656
H47 C10 3.2202 no 2_656
H47 C20 3.0355 no 2_656
H47 H8 3.2212 no .
H47 H20B 3.2659 no 2_656
H47 H20C 2.5524 no 2_656
H47 H23A 3.3760 no 2_656
H47 H51 2.7307 no 2_646
H48 S6 3.2868 no .
H48 C8 3.5382 no .
H48 C9 3.3405 no 2_656
H48 H8 3.1825 no .
H48 H9 3.3519 no 2_656
H48 H20C 3.2088 no 2_656
H50 S6 3.2517 no 2_656
H50 C7 3.5135 no 2_656
H50 C8 3.3767 no 2_656
H50 C21 2.8474 no 3_666
H50 H8 3.0794 no 2_656
H50 H21A 2.4097 no 3_666
H50 H21B 3.0014 no 3_666
H50 H21C 2.6772 no 3_666
H51 C8 3.4879 no 2_656
H51 C46 3.0144 no 2_656
H51 C47 2.9832 no 2_656
H51 C90 3.3931 no .
H51 H8 2.6475 no 2_656
H51 H21A 3.1869 no 3_666
H51 H21C 3.5206 no 3_666
H51 H46 2.7611 no 2_656
H51 H47 2.7307 no 2_656
H52 Fe4 3.4567 no .
H52 S2 3.3475 no .
H52 S7 2.9715 no .
H52 C13 3.1067 no .
H52 C18 3.5768 no .
H52 C46 3.3536 no 2_656
H52 H46 2.7992 no 2_656
H53 Fe3 3.5751 no .
H53 Fe4 3.5625 no .
H53 S4 3.2310 no .
H53 C12 3.5153 no .
H53 C18 3.4591 no .
H53 C33 3.1894 no .
H53 H12 3.1771 no .
H53 H18 3.0966 no .
H53 H33A 2.8560 no .
H53 H33B 2.7292 no .
H54 C7 3.0325 no .
H54 C8 3.3297 no .
H54 C11 3.4533 no .
H54 C12 3.0897 no .
H54 H12 3.4261 no .
H54 H33A 2.7553 no .
H56 O4 2.6695 no 2_646
H56 C9 3.5611 no .
H56 H9 3.1690 no .
H56 H20A 3.1117 no .
H57 O4 3.0583 no 2_646
H57 C20 3.3813 no .
H57 C36 3.2385 no 3_656
H57 C85 3.5125 no 2_646
H57 H20A 2.5139 no .
H57 H20B 3.5193 no .
H57 H24A 3.5492 no 3_656
H57 H24B 3.1884 no 3_656
H57 H36B 3.2840 no 3_656
H57 H36C 2.3913 no 3_656
H58 C24 3.5041 no 3_656
H58 C25 3.1731 no 3_656
H58 C26 3.2211 no 3_656
H58 C27 3.0357 no 3_656
H58 C28 2.8994 no 3_656
H58 C29 2.8193 no 3_656
H58 C30 2.9681 no 3_656
H58 C34 3.5263 no 3_656
H58 C36 3.4564 no 3_656
H58 H24A 3.4253 no 3_656
H58 H24B 3.4388 no 3_656
H58 H34A 3.3113 no 3_656
H58 H34B 3.1016 no 3_656
H58 H36B 3.2062 no 3_656
H58 H36C 3.0241 no 3_656
H59 C32 3.3961 no 3_656
H59 C90 3.3373 no 3_666
H59 H23A 3.3657 no 3_656
H59 H32B 2.7799 no 3_656
H59 H32C 3.1509 no 3_656
H59 H34C 3.0207 no .
H59 H65 3.3357 no 3_666
H60 H15 3.2514 no 3_666
H62 C19 3.4104 no 1_565
H62 C74 3.5004 no 3_566
H62 C75 3.2679 no 3_566
H62 C76 3.2807 no 3_566
H62 C77 3.5313 no 3_566
H62 H19B 3.3319 no 1_565
H62 H19C 2.7723 no 1_565
H62 H68 3.4674 no 3_566
H63 C76 3.1655 no 3_566
H63 C77 2.8641 no 3_566
H63 C78 3.5318 no 3_566
H63 C87 3.3295 no 4_564
H63 H3 3.4379 no 3_566
H63 H19C 3.0941 no 1_565
H63 H76 3.2354 no 3_566
H63 H77 2.7465 no 3_566
H63 H87 3.1039 no 4_564
H64 C42 3.5415 no 3_666
H64 C86 3.1267 no 4_564
H64 C87 2.7302 no 4_564
H64 H36B 3.3900 no 1_565
H64 H41 3.1318 no 3_666
H64 H42 2.9069 no 3_666
H64 H87 2.7593 no 4_564
H65 C14 3.4091 no .
H65 C32 3.3566 no 1_565
H65 C59 3.4824 no 3_666
H65 H14 2.7134 no .
H65 H15 3.4389 no .
H65 H32B 3.5355 no 1_565
H65 H32C 2.5163 no 1_565
H65 H42 3.1266 no 3_666
H65 H59 3.3357 no 3_666
H66 S7 3.3036 no .
H66 C14 3.2413 no .
H66 C32 3.2966 no 1_565
H66 H14 2.6903 no .
H66 H32A 2.9175 no 1_565
H66 H32C 2.7934 no 1_565
H68 C61 3.3903 no 3_566
H68 C62 3.3231 no 3_566
H68 C74 3.1485 no 3_566
H68 H62 3.4674 no 3_566
H68 H68 3.4527 no 3_566
H68 H74 2.8807 no 3_566
H69 C14 3.4397 no 3_566
H69 C15 3.1355 no 3_566
H69 C16 3.2914 no 3_566
H69 C74 3.1778 no 3_566
H69 C75 3.5146 no 3_566
H69 H15 3.3649 no 3_566
H69 H41 3.0693 no 1_455
H69 H74 2.5200 no 3_566
H69 H75 3.1681 no 3_566
H70 S1 3.3548 no 2_556
H70 O3 2.7288 no 3_566
H70 C16 3.0280 no 3_566
H70 C17 3.4860 no 3_566
H70 C21 3.2635 no 3_566
H70 H21B 2.8883 no 3_566
H70 H24B 2.9337 no 3_566
H70 H35A 3.1778 no 3_566
H70 H36A 3.5028 no 3_566
H70 H36C 3.4670 no 3_566
H70 H40 3.5714 no 1_455
H71 S1 3.0061 no 2_556
H71 O5 2.6452 no 2_556
H71 H19B 3.4065 no 1_565
H71 H36A 2.9504 no 3_566
H71 H36C 3.5491 no 3_566
H71 H89A 3.2198 no 2_556
H71 H89B 3.4946 no 2_556
H71 H89C 3.5577 no 2_556
H72 C89 3.0052 no 2_556
H72 H19B 2.9356 no 1_565
H72 H89A 2.7357 no 2_556
H72 H89B 2.4312 no 2_556
H72 H89C 3.5195 no 2_556
H74 S7 3.3509 no .
H74 C13 3.1679 no .
H74 C14 3.3556 no .
H74 C68 3.2811 no 3_566
H74 C69 3.1023 no 3_566
H74 H14 3.4987 no .
H74 H68 2.8807 no 3_566
H74 H69 2.5200 no 3_566
H75 C13 3.2425 no .
H75 C17 3.3838 no .
H75 C18 2.8398 no .
H75 C35 3.0058 no .
H75 C69 3.4102 no 3_566
H75 H18 2.7592 no .
H75 H35A 2.3161 no .
H75 H35B 2.8987 no .
H75 H69 3.1681 no 3_566
H76 C1 2.9112 no .
H76 C2 3.1341 no .
H76 C3 3.3695 no .
H76 C4 3.3843 no .
H76 C5 3.1199 no .
H76 C6 2.8572 no .
H76 C35 3.5919 no .
H76 H6 3.2329 no .
H76 H35A 3.5224 no .
H76 H35B 2.8756 no .
H76 H63 3.2354 no 3_566
H77 N1 2.7749 no .
H77 C1 3.5058 no .
H77 C2 3.2175 no .
H77 C63 3.5096 no 3_566
H77 C87 3.5758 no 2_546
H77 C88 2.9996 no .
H77 H2 3.0669 no .
H77 H63 2.7465 no 3_566
H77 H87 3.0072 no 2_546
H77 H89A 3.5740 no .
H78 N1 2.5684 no .
H78 C88 3.0822 no .
H80 O1 2.7389 no 1_565
H80 C3 3.5278 no 1_565
H80 C4 2.8192 no 1_565
H80 C5 3.0638 no 1_565
H80 C19 3.4247 no 1_565
H80 C22 3.2452 no 1_565
H80 H19B 3.1026 no 1_565
H80 H22A 3.5287 no 1_565
H80 H22B 2.6348 no 1_565
H80 H31A 3.6000 no 1_565
H80 H89B 3.1286 no 2_556
H81 C1 3.1026 no 1_565
H81 C2 3.5514 no 1_565
H81 C4 3.3412 no 1_565
H81 C5 2.9090 no 1_565
H81 C6 2.7651 no 1_565
H81 C22 3.5098 no 1_565
H81 C31 3.5436 no 1_565
H81 C88 3.4045 no 2_556
H81 C89 3.5746 no 2_556
H81 H6 3.0484 no 1_565
H81 H22B 3.0754 no 1_565
H81 H31A 2.5682 no 1_565
H81 H89B 2.8700 no 2_556
H82 N1 3.2005 no 2_556
H82 C39 3.5197 no 2_656
H82 C40 3.5826 no 2_656
H82 C44 3.4933 no 2_656
H82 C87 3.1731 no .
H82 C88 3.4690 no 2_556
H82 H44 2.9906 no 2_656
H82 H45 3.5990 no 2_656
H82 H87 3.0624 no .
H83 S3 3.2662 no .
H83 O4 2.8920 no .
H83 C44 3.5872 no 2_656
H83 C45 3.5978 no 2_656
H83 C85 2.9857 no .
H83 C86 2.8369 no .
H83 C87 3.1105 no .
H83 H44 2.9504 no 2_656
H83 H45 2.9655 no 2_656
H84 S3 2.6711 no .
H87 N1 2.4974 no 2_556
H87 C41 3.0658 no 2_656
H87 C42 3.4410 no 2_656
H87 C63 3.5410 no 4_565
H87 C64 3.3717 no 4_565
H87 C88 3.2852 no 2_556
H87 H2 3.4722 no 2_556
H87 H41 2.8275 no 2_656
H87 H42 3.4856 no 2_656
H87 H63 3.1039 no 4_565
H87 H64 2.7593 no 4_565
H87 H77 3.0072 no 2_556
H87 H82 3.0624 no .
H89A S3 3.4254 no .
H89A S5 3.0782 no .
H89A O5 3.5716 no .
H89A C72 3.4166 no 2_546
H89A H71 3.2198 no 2_546
H89A H72 2.7357 no 2_546
H89A H77 3.5740 no .
H89B O5 3.3074 no .
H89B C2 3.2022 no 2_556
H89B C3 3.1544 no 2_556
H89B C72 3.3092 no 2_546
H89B C80 3.0341 no 2_546
H89B C81 2.8899 no 2_546
H89B C82 3.5715 no 2_546
H89B H2 3.3279 no 2_556
H89B H3 3.2437 no 2_556
H89B H71 3.4946 no 2_546
H89B H72 2.4312 no 2_546
H89B H80 3.1286 no 2_546
H89B H81 2.8700 no 2_546
H89C S3 2.9807 no .
H89C O5 2.6389 no .
H89C C2 3.4824 no 2_556
H89C C85 3.3156 no .
H89C H2 3.1501 no 2_556
H89C H3 3.5791 no 2_556
H89C H71 3.5577 no 2_546
H89C H72 3.5195 no 2_546

loop_
_geom_torsion_atom_site_label_1
_geom_torsion_atom_site_label_2
_geom_torsion_atom_site_label_3
_geom_torsion_atom_site_label_4
_geom_torsion
_geom_torsion_publ_flag
_geom_torsion_site_symmetry_3
_geom_torsion_site_symmetry_4
Fe2 Fe1 Fe3 Fe2 0.000(11) no . .
Fe2 Fe1 Fe3 Fe4 70.730(15) no . .
Fe2 Fe1 Fe3 S1 -66.184(17) no . .
Fe2 Fe1 Fe3 S2 136.21(2) no . .
Fe2 Fe1 Fe3 S4 37.049(16) no . .
Fe2 Fe1 Fe3 S6 -131.39(4) no . .
Fe3 Fe1 Fe2 Fe3 0.000(11) no . .
Fe3 Fe1 Fe2 Fe4 -70.953(15) no . .
Fe3 Fe1 Fe2 S1 65.009(15) no . .
Fe3 Fe1 Fe2 S3 -136.02(2) no . .
Fe3 Fe1 Fe2 S4 -37.344(17) no . .
Fe3 Fe1 Fe2 S5 131.19(4) no . .
Fe2 Fe1 Fe4 Fe2 -0.000(12) no . .
Fe2 Fe1 Fe4 Fe3 -70.166(17) no . .
Fe2 Fe1 Fe4 S2 -132.566(19) no . .
Fe2 Fe1 Fe4 S3 62.404(15) no . .
Fe2 Fe1 Fe4 S4 -34.909(17) no . .
Fe2 Fe1 Fe4 S7 142.10(3) no . .
Fe4 Fe1 Fe2 Fe3 70.953(15) no . .
Fe4 Fe1 Fe2 Fe4 -0.000(12) no . .
Fe4 Fe1 Fe2 S1 135.96(2) no . .
Fe4 Fe1 Fe2 S3 -65.071(16) no . .
Fe4 Fe1 Fe2 S4 33.609(16) no . .
Fe4 Fe1 Fe2 S5 -157.86(4) no . .
Fe2 Fe1 S1 Fe2 -0.000(11) no . .
Fe2 Fe1 S1 Fe3 75.83(3) no . .
S1 Fe1 Fe2 Fe3 -65.01(3) no . .
S1 Fe1 Fe2 Fe4 -135.96(4) no . .
S1 Fe1 Fe2 S1 -0.00(3) no . .
S1 Fe1 Fe2 S3 158.97(4) no . .
S1 Fe1 Fe2 S4 -102.35(4) no . .
S1 Fe1 Fe2 S5 66.18(4) no . .
Fe2 Fe1 S2 Fe3 -37.54(3) no . .
Fe2 Fe1 S2 Fe4 40.59(3) no . .
S2 Fe1 Fe2 Fe3 33.67(3) no . .
S2 Fe1 Fe2 Fe4 -37.28(3) no . .
S2 Fe1 Fe2 S1 98.68(3) no . .
S2 Fe1 Fe2 S3 -102.35(3) no . .
S2 Fe1 Fe2 S4 -3.67(3) no . .
S2 Fe1 Fe2 S5 164.86(4) no . .
Fe2 Fe1 S3 Fe2 0.000(12) no . .
Fe2 Fe1 S3 Fe4 -78.28(3) no . .
S3 Fe1 Fe2 Fe3 136.02(4) no . .
S3 Fe1 Fe2 Fe4 65.07(3) no . .
S3 Fe1 Fe2 S1 -158.97(4) no . .
S3 Fe1 Fe2 S3 0.00(3) no . .
S3 Fe1 Fe2 S4 98.68(4) no . .
S3 Fe1 Fe2 S5 -92.79(5) no . .
Fe2 Fe1 O4 C85 15.8(4) no . .
O4 Fe1 Fe2 Fe3 -169.71(16) no . .
O4 Fe1 Fe2 Fe4 119.34(16) no . .
O4 Fe1 Fe2 S1 -104.70(16) no . .
O4 Fe1 Fe2 S3 54.27(16) no . .
O4 Fe1 Fe2 S4 152.95(16) no . .
O4 Fe1 Fe2 S5 -38.52(17) no . .
Fe3 Fe1 Fe4 Fe2 70.166(17) no . .
Fe3 Fe1 Fe4 Fe3 -0.000(11) no . .
Fe3 Fe1 Fe4 S2 -62.399(16) no . .
Fe3 Fe1 Fe4 S3 132.570(19) no . .
Fe3 Fe1 Fe4 S4 35.258(16) no . .
Fe3 Fe1 Fe4 S7 -147.73(3) no . .
Fe4 Fe1 Fe3 Fe2 -70.730(15) no . .
Fe4 Fe1 Fe3 Fe4 0.000(11) no . .
Fe4 Fe1 Fe3 S1 -136.91(2) no . .
Fe4 Fe1 Fe3 S2 65.480(15) no . .
Fe4 Fe1 Fe3 S4 -33.681(16) no . .
Fe4 Fe1 Fe3 S6 157.88(4) no . .
Fe3 Fe1 S1 Fe2 -75.83(3) no . .
Fe3 Fe1 S1 Fe3 0.000(12) no . .
S1 Fe1 Fe3 Fe2 66.18(3) no . .
S1 Fe1 Fe3 Fe4 136.91(4) no . .
S1 Fe1 Fe3 S1 0.00(3) no . .
S1 Fe1 Fe3 S2 -157.61(4) no . .
S1 Fe1 Fe3 S4 103.23(4) no . .
S1 Fe1 Fe3 S6 -65.21(5) no . .
Fe3 Fe1 S2 Fe3 0.000(12) no . .
Fe3 Fe1 S2 Fe4 78.13(3) no . .
S2 Fe1 Fe3 Fe2 -136.21(4) no . .
S2 Fe1 Fe3 Fe4 -65.48(3) no . .
S2 Fe1 Fe3 S1 157.61(4) no . .
S2 Fe1 Fe3 S2 -0.00(3) no . .
S2 Fe1 Fe3 S4 -99.16(4) no . .
S2 Fe1 Fe3 S6 92.40(5) no . .
Fe3 Fe1 S3 Fe2 37.66(3) no . .
Fe3 Fe1 S3 Fe4 -40.63(3) no . .
S3 Fe1 Fe3 Fe2 -33.70(3) no . .
S3 Fe1 Fe3 Fe4 37.03(3) no . .
S3 Fe1 Fe3 S1 -99.89(3) no . .
S3 Fe1 Fe3 S2 102.51(3) no . .
S3 Fe1 Fe3 S4 3.35(3) no . .
S3 Fe1 Fe3 S6 -165.09(4) no . .
Fe3 Fe1 O4 C85 -145.42(12) no . .
O4 Fe1 Fe3 Fe2 168.55(18) no . .
O4 Fe1 Fe3 Fe4 -120.72(18) no . .
O4 Fe1 Fe3 S1 102.37(18) no . .
O4 Fe1 Fe3 S2 -55.24(18) no . .
O4 Fe1 Fe3 S4 -154.40(18) no . .
O4 Fe1 Fe3 S6 37.16(19) no . .
Fe4 Fe1 S1 Fe2 -38.27(3) no . .
Fe4 Fe1 S1 Fe3 37.56(3) no . .
S1 Fe1 Fe4 Fe2 35.62(3) no . .
S1 Fe1 Fe4 Fe3 -34.54(3) no . .
S1 Fe1 Fe4 S2 -96.94(3) no . .
S1 Fe1 Fe4 S3 98.03(3) no . .
S1 Fe1 Fe4 S4 0.71(3) no . .
S1 Fe1 Fe4 S7 177.72(3) no . .
Fe4 Fe1 S2 Fe3 -78.13(3) no . .
Fe4 Fe1 S2 Fe4 -0.000(11) no . .
S2 Fe1 Fe4 Fe2 132.57(3) no . .
S2 Fe1 Fe4 Fe3 62.40(3) no . .
S2 Fe1 Fe4 S2 0.00(3) no . .
S2 Fe1 Fe4 S3 -165.03(4) no . .
S2 Fe1 Fe4 S4 97.66(3) no . .
S2 Fe1 Fe4 S7 -85.33(4) no . .
Fe4 Fe1 S3 Fe2 78.28(3) no . .
Fe4 Fe1 S3 Fe4 0.000(11) no . .
S3 Fe1 Fe4 Fe2 -62.40(3) no . .
S3 Fe1 Fe4 Fe3 -132.57(3) no . .
S3 Fe1 Fe4 S2 165.03(4) no . .
S3 Fe1 Fe4 S3 -0.00(3) no . .
S3 Fe1 Fe4 S4 -97.31(3) no . .
S3 Fe1 Fe4 S7 79.70(4) no . .
Fe4 Fe1 O4 C85 113.00(18) no . .
O4 Fe1 Fe4 Fe2 -142.52(11) no . .
O4 Fe1 Fe4 Fe3 147.31(11) no . .
O4 Fe1 Fe4 S2 84.91(11) no . .
O4 Fe1 Fe4 S3 -80.12(11) no . .
O4 Fe1 Fe4 S4 -177.43(11) no . .
O4 Fe1 Fe4 S7 -0.42(12) no . .
S1 Fe1 S2 Fe3 18.45(4) no . .
S1 Fe1 S2 Fe4 96.58(4) no . .
S2 Fe1 S1 Fe2 -93.77(4) no . .
S2 Fe1 S1 Fe3 -17.94(4) no . .
S1 Fe1 S3 Fe2 -17.58(4) no . .
S1 Fe1 S3 Fe4 -95.87(4) no . .
S3 Fe1 S1 Fe2 16.91(4) no . .
S3 Fe1 S1 Fe3 92.74(4) no . .
S1 Fe1 O4 C85 -64.7(3) no . .
O4 Fe1 S1 Fe2 139.96(11) no . .
O4 Fe1 S1 Fe3 -144.21(11) no . .
S2 Fe1 S3 Fe2 90.84(4) no . .
S2 Fe1 S3 Fe4 12.56(4) no . .
S3 Fe1 S2 Fe3 -90.62(4) no . .
S3 Fe1 S2 Fe4 -12.49(4) no . .
S2 Fe1 O4 C85 171.40(17) no . .
O4 Fe1 S2 Fe3 155.38(9) no . .
O4 Fe1 S2 Fe4 -126.49(9) no . .
S3 Fe1 O4 C85 57.4(2) no . .
O4 Fe1 S3 Fe2 -153.24(9) no . .
O4 Fe1 S3 Fe4 128.48(9) no . .
Fe1 Fe2 Fe3 Fe1 0.000(11) no . .
Fe1 Fe2 Fe3 Fe4 -69.918(18) no . .
Fe1 Fe2 Fe3 S1 62.036(15) no . .
Fe1 Fe2 Fe3 S2 -34.582(17) no . .
Fe1 Fe2 Fe3 S4 -132.248(19) no . .
Fe1 Fe2 Fe3 S6 135.27(4) no . .
Fe1 Fe2 Fe4 Fe1 -0.000(11) no . .
Fe1 Fe2 Fe4 Fe3 71.153(15) no . .
Fe1 Fe2 Fe4 S2 37.005(16) no . .
Fe1 Fe2 Fe4 S3 -65.714(15) no . .
Fe1 Fe2 Fe4 S4 136.24(2) no . .
Fe1 Fe2 Fe4 S7 -121.56(4) no . .
Fe1 Fe2 S1 Fe1 0.000(12) no . .
Fe1 Fe2 S1 Fe3 -78.80(3) no . .
Fe1 Fe2 S3 Fe1 0.000(12) no . .
Fe1 Fe2 S3 Fe4 76.04(3) no . .
Fe1 Fe2 S4 Fe3 41.01(3) no . .
Fe1 Fe2 S4 Fe4 -37.48(3) no . .
Fe1 Fe2 S5 C1 156.89(4) no . .
Fe3 Fe2 Fe4 Fe1 -71.153(15) no . .
Fe3 Fe2 Fe4 Fe3 -0.000(11) no . .
Fe3 Fe2 Fe4 S2 -34.148(16) no . .
Fe3 Fe2 Fe4 S3 -136.87(2) no . .
Fe3 Fe2 Fe4 S4 65.083(16) no . .
Fe3 Fe2 Fe4 S7 167.29(5) no . .
Fe4 Fe2 Fe3 Fe1 69.918(17) no . .
Fe4 Fe2 Fe3 Fe4 -0.000(11) no . .
Fe4 Fe2 Fe3 S1 131.953(19) no . .
Fe4 Fe2 Fe3 S2 35.336(17) no . .
Fe4 Fe2 Fe3 S4 -62.331(16) no . .
Fe4 Fe2 Fe3 S6 -154.81(4) no . .
Fe3 Fe2 S1 Fe1 78.80(3) no . .
Fe3 Fe2 S1 Fe3 -0.000(11) no . .
S1 Fe2 Fe3 Fe1 -62.04(3) no . .
S1 Fe2 Fe3 Fe4 -131.95(3) no . .
S1 Fe2 Fe3 S1 0.00(3) no . .
S1 Fe2 Fe3 S2 -96.62(3) no . .
S1 Fe2 Fe3 S4 165.72(4) no . .
S1 Fe2 Fe3 S6 73.24(4) no . .
Fe3 Fe2 S3 Fe1 -38.39(3) no . .
Fe3 Fe2 S3 Fe4 37.64(3) no . .
S3 Fe2 Fe3 Fe1 35.37(3) no . .
S3 Fe2 Fe3 Fe4 -34.55(3) no . .
S3 Fe2 Fe3 S1 97.41(3) no . .
S3 Fe2 Fe3 S2 0.79(4) no . .
S3 Fe2 Fe3 S4 -96.88(3) no . .
S3 Fe2 Fe3 S6 170.64(4) no . .
Fe3 Fe2 S4 Fe3 0.000(11) no . .
Fe3 Fe2 S4 Fe4 -78.49(3) no . .
S4 Fe2 Fe3 Fe1 132.25(3) no . .
S4 Fe2 Fe3 Fe4 62.33(3) no . .
S4 Fe2 Fe3 S1 -165.72(4) no . .
S4 Fe2 Fe3 S2 97.67(4) no . .
S4 Fe2 Fe3 S4 0.00(3) no . .
S4 Fe2 Fe3 S6 -92.48(5) no . .
Fe3 Fe2 S5 C1 -103.99(6) no . .
S5 Fe2 Fe3 Fe1 -131.37(6) no . .
S5 Fe2 Fe3 Fe4 158.71(6) no . .
S5 Fe2 Fe3 S1 -69.34(6) no . .
S5 Fe2 Fe3 S2 -165.96(5) no . .
S5 Fe2 Fe3 S4 96.38(6) no . .
S5 Fe2 Fe3 S6 3.90(7) no . .
Fe4 Fe2 S1 Fe1 37.66(3) no . .
Fe4 Fe2 S1 Fe3 -41.14(3) no . .
S1 Fe2 Fe4 Fe1 -33.67(3) no . .
S1 Fe2 Fe4 Fe3 37.49(3) no . .
S1 Fe2 Fe4 S2 3.34(3) no . .
S1 Fe2 Fe4 S3 -99.38(3) no . .
S1 Fe2 Fe4 S4 102.57(3) no . .
S1 Fe2 Fe4 S7 -155.22(4) no . .
Fe4 Fe2 S3 Fe1 -76.04(3) no . .
Fe4 Fe2 S3 Fe4 0.000(12) no . .
S3 Fe2 Fe4 Fe1 65.71(3) no . .
S3 Fe2 Fe4 Fe3 136.87(4) no . .
S3 Fe2 Fe4 S2 102.72(4) no . .
S3 Fe2 Fe4 S3 0.00(3) no . .
S3 Fe2 Fe4 S4 -158.05(4) no . .
S3 Fe2 Fe4 S7 -55.84(5) no . .
Fe4 Fe2 S4 Fe3 78.49(3) no . .
Fe4 Fe2 S4 Fe4 0.000(12) no . .
S4 Fe2 Fe4 Fe1 -136.24(4) no . .
S4 Fe2 Fe4 Fe3 -65.08(3) no . .
S4 Fe2 Fe4 S2 -99.23(4) no . .
S4 Fe2 Fe4 S3 158.05(4) no . .
S4 Fe2 Fe4 S4 0.00(3) no . .
S4 Fe2 Fe4 S7 102.21(5) no . .
Fe4 Fe2 S5 C1 27.48(11) no . .
S5 Fe2 Fe4 Fe1 143.72(9) no . .
S5 Fe2 Fe4 Fe3 -145.13(9) no . .
S5 Fe2 Fe4 S2 -179.28(8) no . .
S5 Fe2 Fe4 S3 78.00(8) no . .
S5 Fe2 Fe4 S4 -80.05(8) no . .
S5 Fe2 Fe4 S7 22.16(10) no . .
S1 Fe2 S3 Fe1 16.84(4) no . .
S1 Fe2 S3 Fe4 92.88(4) no . .
S3 Fe2 S1 Fe1 -17.45(4) no . .
S3 Fe2 S1 Fe3 -96.25(4) no . .
S1 Fe2 S4 Fe3 -11.94(4) no . .
S1 Fe2 S4 Fe4 -90.43(4) no . .
S4 Fe2 S1 Fe1 90.74(4) no . .
S4 Fe2 S1 Fe3 11.94(4) no . .
S1 Fe2 S5 C1 -155.18(5) no . .
S5 Fe2 S1 Fe1 -141.20(4) no . .
S5 Fe2 S1 Fe3 140.00(4) no . .
S3 Fe2 S4 Fe3 96.57(4) no . .
S3 Fe2 S4 Fe4 18.07(4) no . .
S4 Fe2 S3 Fe1 -93.61(4) no . .
S4 Fe2 S3 Fe4 -17.58(4) no . .
S3 Fe2 S5 C1 90.61(6) no . .
S5 Fe2 S3 Fe1 131.71(4) no . .
S5 Fe2 S3 Fe4 -152.25(4) no . .
S4 Fe2 S5 C1 -36.18(7) no . .
S5 Fe2 S4 Fe3 -130.23(4) no . .
S5 Fe2 S4 Fe4 151.28(4) no . .
Fe1 Fe3 Fe4 Fe1 -0.000(11) no . .
Fe1 Fe3 Fe4 Fe2 -70.253(15) no . .
Fe1 Fe3 Fe4 S2 65.083(16) no . .
Fe1 Fe3 Fe4 S3 -37.189(16) no . .
Fe1 Fe3 Fe4 S4 -135.63(2) no . .
Fe1 Fe3 Fe4 S7 124.00(5) no . .
Fe1 Fe3 S1 Fe1 0.000(12) no . .
Fe1 Fe3 S1 Fe2 77.18(3) no . .
Fe1 Fe3 S2 Fe1 0.000(12) no . .
Fe1 Fe3 S2 Fe4 -75.66(3) no . .
Fe1 Fe3 S4 Fe2 -40.22(3) no . .
Fe1 Fe3 S4 Fe4 37.50(3) no . .
Fe1 Fe3 S6 C7 -178.92(4) no . .
Fe2 Fe3 Fe4 Fe1 70.253(15) no . .
Fe2 Fe3 Fe4 Fe2 -0.000(11) no . .
Fe2 Fe3 Fe4 S2 135.34(2) no . .
Fe2 Fe3 Fe4 S3 33.064(16) no . .
Fe2 Fe3 Fe4 S4 -65.372(15) no . .
Fe2 Fe3 Fe4 S7 -165.74(5) no . .
Fe2 Fe3 S1 Fe1 -77.18(3) no . .
Fe2 Fe3 S1 Fe2 0.000(11) no . .
Fe2 Fe3 S2 Fe1 37.42(3) no . .
Fe2 Fe3 S2 Fe4 -38.25(3) no . .
Fe2 Fe3 S4 Fe2 -0.000(11) no . .
Fe2 Fe3 S4 Fe4 77.72(3) no . .
Fe2 Fe3 S6 C7 79.48(7) no . .
Fe4 Fe3 S1 Fe1 -36.53(3) no . .
Fe4 Fe3 S1 Fe2 40.65(3) no . .
S1 Fe3 Fe4 Fe1 32.71(3) no . .
S1 Fe3 Fe4 Fe2 -37.54(3) no . .
S1 Fe3 Fe4 S2 97.79(3) no . .
S1 Fe3 Fe4 S3 -4.48(3) no . .
S1 Fe3 Fe4 S4 -102.92(3) no . .
S1 Fe3 Fe4 S7 156.71(5) no . .
Fe4 Fe3 S2 Fe1 75.66(3) no . .
Fe4 Fe3 S2 Fe4 -0.000(13) no . .
S2 Fe3 Fe4 Fe1 -65.08(3) no . .
S2 Fe3 Fe4 Fe2 -135.34(4) no . .
S2 Fe3 Fe4 S2 -0.00(3) no . .
S2 Fe3 Fe4 S3 -102.27(4) no . .
S2 Fe3 Fe4 S4 159.29(4) no . .
S2 Fe3 Fe4 S7 58.92(5) no . .
Fe4 Fe3 S4 Fe2 -77.72(3) no . .
Fe4 Fe3 S4 Fe4 0.000(12) no . .
S4 Fe3 Fe4 Fe1 135.63(4) no . .
S4 Fe3 Fe4 Fe2 65.37(3) no . .
S4 Fe3 Fe4 S2 -159.29(4) no . .
S4 Fe3 Fe4 S3 98.44(4) no . .
S4 Fe3 Fe4 S4 -0.00(3) no . .
S4 Fe3 Fe4 S7 -100.37(6) no . .
Fe4 Fe3 S6 C7 -45.25(11) no . .
S6 Fe3 Fe4 Fe1 -148.61(8) no . .
S6 Fe3 Fe4 Fe2 141.13(8) no . .
S6 Fe3 Fe4 S2 -83.53(8) no . .
S6 Fe3 Fe4 S3 174.20(7) no . .
S6 Fe3 Fe4 S4 75.76(8) no . .
S6 Fe3 Fe4 S7 -24.61(10) no . .
S1 Fe3 S2 Fe1 -17.68(4) no . .
S1 Fe3 S2 Fe4 -93.34(4) no . .
S2 Fe3 S1 Fe1 18.25(4) no . .
S2 Fe3 S1 Fe2 95.43(3) no . .
S1 Fe3 S4 Fe2 11.97(4) no . .
S1 Fe3 S4 Fe4 89.69(4) no . .
S4 Fe3 S1 Fe1 -89.09(4) no . .
S4 Fe3 S1 Fe2 -11.90(4) no . .
S1 Fe3 S6 C7 133.38(6) no . .
S6 Fe3 S1 Fe1 144.08(4) no . .
S6 Fe3 S1 Fe2 -138.73(4) no . .
S2 Fe3 S4 Fe2 -94.73(3) no . .
S2 Fe3 S4 Fe4 -17.01(4) no . .
S4 Fe3 S2 Fe1 92.15(4) no . .
S4 Fe3 S2 Fe4 16.49(4) no . .
S2 Fe3 S6 C7 -111.93(6) no . .
S6 Fe3 S2 Fe1 -134.94(4) no . .
S6 Fe3 S2 Fe4 149.40(4) no . .
S4 Fe3 S6 C7 14.03(8) no . .
S6 Fe3 S4 Fe2 131.71(4) no . .
S6 Fe3 S4 Fe4 -150.58(4) no . .
Fe1 Fe4 S2 Fe1 0.000(11) no . .
Fe1 Fe4 S2 Fe3 78.34(3) no . .
Fe1 Fe4 S3 Fe1 -0.000(11) no . .
Fe1 Fe4 S3 Fe2 -77.56(3) no . .
Fe1 Fe4 S4 Fe2 37.70(3) no . .
Fe1 Fe4 S4 Fe3 -38.44(3) no . .
Fe1 Fe4 S7 C13 175.42(4) no . .
Fe2 Fe4 S2 Fe1 -40.27(3) no . .
Fe2 Fe4 S2 Fe3 38.07(3) no . .
Fe2 Fe4 S3 Fe1 77.56(3) no . .
Fe2 Fe4 S3 Fe2 -0.000(12) no . .
Fe2 Fe4 S4 Fe2 0.000(12) no . .
Fe2 Fe4 S4 Fe3 -76.14(3) no . .
Fe2 Fe4 S7 C13 -85.96(8) no . .
Fe3 Fe4 S2 Fe1 -78.34(3) no . .
Fe3 Fe4 S2 Fe3 0.000(12) no . .
Fe3 Fe4 S3 Fe1 40.63(3) no . .
Fe3 Fe4 S3 Fe2 -36.93(3) no . .
Fe3 Fe4 S4 Fe2 76.14(3) no . .
Fe3 Fe4 S4 Fe3 0.000(12) no . .
Fe3 Fe4 S7 C13 70.70(9) no . .
S2 Fe4 S3 Fe1 -12.50(4) no . .
S2 Fe4 S3 Fe2 -90.05(4) no . .
S3 Fe4 S2 Fe1 12.53(4) no . .
S3 Fe4 S2 Fe3 90.87(4) no . .
S2 Fe4 S4 Fe2 92.75(4) no . .
S2 Fe4 S4 Fe3 16.60(4) no . .
S4 Fe4 S2 Fe1 -95.39(3) no . .
S4 Fe4 S2 Fe3 -17.05(4) no . .
S2 Fe4 S7 C13 116.62(6) no . .
S7 Fe4 S2 Fe1 127.65(4) no . .
S7 Fe4 S2 Fe3 -154.01(4) no . .
S3 Fe4 S4 Fe2 -17.51(4) no . .
S3 Fe4 S4 Fe3 -93.66(4) no . .
S4 Fe4 S3 Fe1 95.63(3) no . .
S4 Fe4 S3 Fe2 18.08(4) no . .
S3 Fe4 S7 C13 -128.61(6) no . .
S7 Fe4 S3 Fe1 -130.08(4) no . .
S7 Fe4 S3 Fe2 152.36(3) no . .
S4 Fe4 S7 C13 -8.19(8) no . .
S7 Fe4 S4 Fe2 -139.54(5) no . .
S7 Fe4 S4 Fe3 144.31(5) no . .
Fe2 S5 C1 C2 -137.5(2) no . .
Fe2 S5 C1 C6 47.5(3) no . .
Fe3 S6 C7 C8 166.73(15) no . .
Fe3 S6 C7 C12 -15.5(3) no . .
Fe4 S7 C13 C14 -171.29(16) no . .
Fe4 S7 C13 C18 10.9(3) no . .
C37 P1 C43 C44 -57.3(3) no . .
C37 P1 C43 C48 114.4(3) no . .
C43 P1 C37 C38 -47.0(3) no . .
C43 P1 C37 C42 128.8(3) no . .
C37 P1 C49 C50 -11.5(3) no . .
C37 P1 C49 C54 167.8(2) no . .
C49 P1 C37 C38 72.8(3) no . .
C49 P1 C37 C42 -111.4(3) no . .
C37 P1 C55 C56 99.7(3) no . .
C37 P1 C55 C60 -76.3(3) no . .
C55 P1 C37 C38 -169.8(3) no . .
C55 P1 C37 C42 5.9(3) no . .
C43 P1 C49 C50 105.1(3) no . .
C43 P1 C49 C54 -75.6(3) no . .
C49 P1 C43 C44 -178.5(2) no . .
C49 P1 C43 C48 -6.8(3) no . .
C43 P1 C55 C56 -17.0(4) no . .
C43 P1 C55 C60 167.1(2) no . .
C55 P1 C43 C44 61.4(3) no . .
C55 P1 C43 C48 -127.0(3) no . .
C49 P1 C55 C56 -139.2(3) no . .
C49 P1 C55 C60 44.9(3) no . .
C55 P1 C49 C50 -130.0(3) no . .
C55 P1 C49 C54 49.4(3) no . .
C61 P2 C67 C68 78.0(3) no . .
C61 P2 C67 C72 -103.7(3) no . .
C67 P2 C61 C62 -9.2(3) no . .
C67 P2 C61 C66 167.0(3) no . .
C61 P2 C73 C74 23.1(3) no . .
C61 P2 C73 C78 -163.4(3) no . .
C73 P2 C61 C62 111.2(3) no . .
C73 P2 C61 C66 -72.6(3) no . .
C61 P2 C79 C80 47.4(3) no . .
C61 P2 C79 C84 -133.6(3) no . .
C79 P2 C61 C62 -128.6(3) no . .
C79 P2 C61 C66 47.5(3) no . .
C67 P2 C73 C74 145.0(3) no . .
C67 P2 C73 C78 -41.5(3) no . .
C73 P2 C67 C68 -44.0(3) no . .
C73 P2 C67 C72 134.3(3) no . .
C67 P2 C79 C80 -72.7(3) no . .
C67 P2 C79 C84 106.3(3) no . .
C79 P2 C67 C68 -164.9(3) no . .
C79 P2 C67 C72 13.4(3) no . .
C73 P2 C79 C80 167.8(2) no . .
C73 P2 C79 C84 -13.2(3) no . .
C79 P2 C73 C74 -94.4(3) no . .
C79 P2 C73 C78 79.1(3) no . .
C19 O1 C4 C3 0.9(6) no . .
C19 O1 C4 C5 179.4(3) no . .
C20 O2 C10 C9 2.7(5) no . .
C20 O2 C10 C11 -177.6(3) no . .
C21 O3 C16 C15 4.9(5) no . .
C21 O3 C16 C17 -175.0(3) no . .
Fe1 O4 C85 O5 26.4(5) no . .
Fe1 O4 C85 C86 -151.9(2) no . .
S5 C1 C2 C3 -171.9(3) no . .
S5 C1 C6 C5 171.9(3) no . .
C2 C1 C6 C5 -3.1(5) no . .
C6 C1 C2 C3 3.3(6) no . .
C1 C2 C3 C4 -0.6(7) no . .
C2 C3 C4 O1 175.9(4) no . .
C2 C3 C4 C5 -2.6(6) no . .
O1 C4 C5 C6 -175.8(3) no . .
O1 C4 C5 C22 -1.1(5) no . .
C3 C4 C5 C6 2.8(5) no . .
C3 C4 C5 C22 177.5(4) no . .
C4 C5 C6 C1 0.0(5) no . .
C4 C5 C22 C25 156.0(3) no . .
C6 C5 C22 C25 -29.6(5) no . .
C22 C5 C6 C1 -174.3(3) no . .
S6 C7 C8 C9 177.3(3) no . .
S6 C7 C12 C11 -177.5(2) no . .
C8 C7 C12 C11 0.3(5) no . .
C12 C7 C8 C9 -0.7(5) no . .
C7 C8 C9 C10 0.1(6) no . .
C8 C9 C10 O2 -179.3(3) no . .
C8 C9 C10 C11 1.0(5) no . .
O2 C10 C11 C12 178.9(3) no . .
O2 C10 C11 C23 -0.7(4) no . .
C9 C10 C11 C12 -1.4(5) no . .
C9 C10 C11 C23 179.0(3) no . .
C10 C11 C12 C7 0.8(5) no . .
C10 C11 C23 C27 -173.6(3) no . .
C12 C11 C23 C27 6.9(5) no . .
C23 C11 C12 C7 -179.7(3) no . .
S7 C13 C14 C15 -177.4(3) no . .
S7 C13 C18 C17 178.1(2) no . .
C14 C13 C18 C17 0.3(5) no . .
C18 C13 C14 C15 0.6(5) no . .
C13 C14 C15 C16 -1.0(6) no . .
C14 C15 C16 O3 -179.4(3) no . .
C14 C15 C16 C17 0.5(6) no . .
O3 C16 C17 C18 -179.7(3) no . .
O3 C16 C17 C24 0.6(4) no . .
C15 C16 C17 C18 0.4(5) no . .
C15 C16 C17 C24 -179.3(3) no . .
C16 C17 C18 C13 -0.8(5) no . .
C16 C17 C24 C29 179.5(3) no . .
C18 C17 C24 C29 -0.1(5) no . .
C24 C17 C18 C13 178.9(3) no . .
C5 C22 C25 C26 100.1(4) no . .
C5 C22 C25 C30 -85.1(4) no . .
C11 C23 C27 C26 -96.3(4) no . .
C11 C23 C27 C28 89.5(4) no . .
C17 C24 C29 C28 -94.6(4) no . .
C17 C24 C29 C30 92.0(4) no . .
C22 C25 C26 C27 173.3(3) no . .
C22 C25 C26 C31 -4.8(5) no . .
C22 C25 C30 C29 -175.6(3) no . .
C22 C25 C30 C35 -0.2(5) no . .
C26 C25 C30 C29 -0.8(5) no . .
C26 C25 C30 C35 174.7(3) no . .
C30 C25 C26 C27 -1.5(5) no . .
C30 C25 C26 C31 -179.5(3) no . .
C25 C26 C27 C23 -168.9(3) no . .
C25 C26 C27 C28 5.2(5) no . .
C25 C26 C31 C32 85.0(4) no . .
C27 C26 C31 C32 -93.0(4) no . .
C31 C26 C27 C23 9.1(5) no . .
C31 C26 C27 C28 -176.8(3) no . .
C23 C27 C28 C29 167.6(3) no . .
C23 C27 C28 C33 -9.4(5) no . .
C26 C27 C28 C29 -6.5(5) no . .
C26 C27 C28 C33 176.5(3) no . .
C27 C28 C29 C24 -169.2(3) no . .
C27 C28 C29 C30 4.2(5) no . .
C27 C28 C33 C34 91.7(4) no . .
C29 C28 C33 C34 -85.4(4) no . .
C33 C28 C29 C24 7.9(5) no . .
C33 C28 C29 C30 -178.7(3) no . .
C24 C29 C30 C25 172.7(3) no . .
C24 C29 C30 C35 -2.7(5) no . .
C28 C29 C30 C25 -0.6(5) no . .
C28 C29 C30 C35 -176.0(3) no . .
C25 C30 C35 C36 -88.4(4) no . .
C29 C30 C35 C36 87.0(4) no . .
P1 C37 C38 C39 175.6(3) no . .
P1 C37 C42 C41 -175.1(3) no . .
C38 C37 C42 C41 0.6(6) no . .
C42 C37 C38 C39 -0.3(6) no . .
C37 C38 C39 C40 -0.5(6) no . .
C38 C39 C40 C41 1.0(7) no . .
C39 C40 C41 C42 -0.6(7) no . .
C40 C41 C42 C37 -0.2(7) no . .
P1 C43 C44 C45 174.1(3) no . .
P1 C43 C48 C47 -172.0(3) no . .
C44 C43 C48 C47 -0.5(5) no . .
C48 C43 C44 C45 2.4(5) no . .
C43 C44 C45 C46 -1.8(6) no . .
C44 C45 C46 C47 -0.6(6) no . .
C45 C46 C47 C48 2.5(6) no . .
C46 C47 C48 C43 -2.0(6) no . .
P1 C49 C50 C51 176.7(2) no . .
P1 C49 C54 C53 -177.8(3) no . .
C50 C49 C54 C53 1.6(5) no . .
C54 C49 C50 C51 -2.6(5) no . .
C49 C50 C51 C52 1.3(6) no . .
C50 C51 C52 C53 1.1(6) no . .
C51 C52 C53 C54 -2.2(6) no . .
C52 C53 C54 C49 0.9(6) no . .
P1 C55 C56 C57 -174.3(3) no . .
P1 C55 C60 C59 174.9(3) no . .
C56 C55 C60 C59 -1.2(6) no . .
C60 C55 C56 C57 1.6(6) no . .
C55 C56 C57 C58 -0.9(7) no . .
C56 C57 C58 C59 -0.1(7) no . .
C57 C58 C59 C60 0.5(7) no . .
C58 C59 C60 C55 0.2(7) no . .
P2 C61 C62 C63 175.3(3) no . .
P2 C61 C66 C65 -177.0(3) no . .
C62 C61 C66 C65 -0.7(6) no . .
C66 C61 C62 C63 -0.8(6) no . .
C61 C62 C63 C64 1.4(7) no . .
C62 C63 C64 C65 -0.5(7) no . .
C63 C64 C65 C66 -1.1(7) no . .
C64 C65 C66 C61 1.7(7) no . .
P2 C67 C68 C69 -179.5(3) no . .
P2 C67 C72 C71 179.6(3) no . .
C68 C67 C72 C71 -2.1(6) no . .
C72 C67 C68 C69 2.2(6) no . .
C67 C68 C69 C70 -1.0(6) no . .
C68 C69 C70 C71 -0.2(7) no . .
C69 C70 C71 C72 0.4(7) no . .
C70 C71 C72 C67 0.8(6) no . .
P2 C73 C74 C75 175.7(3) no . .
P2 C73 C78 C77 -174.9(3) no . .
C74 C73 C78 C77 -1.4(6) no . .
C78 C73 C74 C75 2.2(6) no . .
C73 C74 C75 C76 -1.1(7) no . .
C74 C75 C76 C77 -1.0(7) no . .
C75 C76 C77 C78 1.9(7) no . .
C76 C77 C78 C73 -0.7(6) no . .
P2 C79 C80 C81 177.9(2) no . .
P2 C79 C84 C83 -178.9(3) no . .
C80 C79 C84 C83 0.1(6) no . .
C84 C79 C80 C81 -1.1(5) no . .
C79 C80 C81 C82 1.2(6) no . .
C80 C81 C82 C83 -0.3(6) no . .
C81 C82 C83 C84 -0.7(7) no . .
C82 C83 C84 C79 0.8(7) no . .
C90 C91 C92 C92 136(2) no . 3_666
C91 C92 C92 C91 -180(616651) no 3_666 3_666
